data_7245047
loop_
_publ_author_name
'Julve, Miguel'
'El Alouani Dahmouni, Nadia'
'Switlicka, Anna'
'Machura, B.'
'Moliner, Fernando Nicol\'as'
'Rabelo, Renato'
'Ruiz-Garcia, Rafael'
'Stiriba, Salah-Eddine'
'Cano, Joan'

_publ_section_title
;
 Bulky countercation effects on the crystal packing of anionic
 dithiooxalato-containing Ni(II), Pd(II) and Pt(II) complexes:
 spectroscopic-redox correlations
;
_journal_name_full CrystEngComm
_journal_paper_doi 10.1039/D2CE00489E
_journal_year 2022
_chemical_formula_moiety '2(C24 H20 As), C4 Ni O4 S4, C3 H6 O'
_chemical_formula_sum 'C55 H46 As2 Ni O5 S4'
_chemical_formula_weight 1123.71
_space_group_crystal_system monoclinic
_space_group_IT_number 4
_space_group_name_Hall 'P 2yb'
_space_group_name_H-M_alt 'P 1 21 1'
_atom_sites_solution_hydrogens geom
_audit_creation_date 2022-03-21
_audit_creation_method
;
Olex2 1.3
(compiled 2020.11.12 svn.r5f609507 for OlexSys, GUI svn.r6408)
;
_audit_update_record
;
2022-03-28 deposited with the CCDC.	2022-06-08 downloaded from the CCDC.
;
_cell_angle_alpha 90
_cell_angle_beta 100.580(2)
_cell_angle_gamma 90
_cell_formula_units_Z 6
_cell_length_a 10.4267(5)
_cell_length_b 52.731(2)
_cell_length_c 13.8477(6)
_cell_measurement_reflns_used 327123
_cell_measurement_temperature 120(2)
_cell_measurement_theta_max 28.24
_cell_measurement_theta_min 2.52
_cell_volume 7484.2(6)
_computing_molecular_graphics 'Olex2 1.3 (Dolomanov et al., 2009)'
_computing_publication_material 'Olex2 1.3 (Dolomanov et al., 2009)'
_computing_structure_refinement 'SHELXL 2018/3 (Sheldrick, 2015)'
_computing_structure_solution 'SHELXT 2014/5 (Sheldrick, 2014)'
_diffrn_ambient_temperature 119.99
_diffrn_measured_fraction_theta_full 0.998
_diffrn_measured_fraction_theta_max 0.998
_diffrn_measurement_device_type 'Bruker APEX-II CCD'
_diffrn_measurement_method '\f and \w scans'
_diffrn_radiation_type MoK\a
_diffrn_radiation_wavelength 0.71073
_diffrn_reflns_av_R_equivalents 0.0415
_diffrn_reflns_av_unetI/netI 0.0235
_diffrn_reflns_Laue_measured_fraction_full 0.998
_diffrn_reflns_Laue_measured_fraction_max 0.998
_diffrn_reflns_limit_h_max 13
_diffrn_reflns_limit_h_min -13
_diffrn_reflns_limit_k_max 70
_diffrn_reflns_limit_k_min -70
_diffrn_reflns_limit_l_max 18
_diffrn_reflns_limit_l_min -18
_diffrn_reflns_number 327123
_diffrn_reflns_point_group_measured_fraction_full 0.998
_diffrn_reflns_point_group_measured_fraction_max 0.998
_diffrn_reflns_theta_full 25.242
_diffrn_reflns_theta_max 28.294
_diffrn_reflns_theta_min 2.257
_exptl_absorpt_coefficient_mu 1.921
_exptl_absorpt_correction_type numerical
_exptl_crystal_density_diffrn 1.496
_exptl_crystal_description brick
_exptl_crystal_F_000 3444
_exptl_crystal_size_max 0.42
_exptl_crystal_size_mid 0.312
_exptl_crystal_size_min 0.114
_exptl_transmission_factor_max 0.811
_exptl_transmission_factor_min 0.499
_refine_diff_density_max 0.688
_refine_diff_density_min -0.775
_refine_diff_density_rms 0.066
_refine_ls_abs_structure_details
;
 Twinning involves inversion, so Flack parameter cannot be determined
;
_refine_ls_extinction_coef 0.00018(5)
_refine_ls_extinction_expression Fc^*^=kFc[1+0.001xFc^2^\l^3^/sin(2\q)]^-1/4^
_refine_ls_extinction_method 'SHELXL-2018/3 (Sheldrick 2018)'
_refine_ls_goodness_of_fit_ref 1.076
_refine_ls_hydrogen_treatment constr
_refine_ls_matrix_type full
_refine_ls_number_parameters 1820
_refine_ls_number_reflns 37087
_refine_ls_number_restraints 25
_refine_ls_restrained_S_all 1.088
_refine_ls_R_factor_all 0.0322
_refine_ls_R_factor_gt 0.0305
_refine_ls_shift/su_max 0.002
_refine_ls_shift/su_mean 0.000
_refine_ls_structure_factor_coef Fsqd
_refine_ls_weighting_details 'w=1/[\s^2^(Fo^2^)+(0.0234P)^2^+7.9425P] where P=(Fo^2^+2Fc^2^)/3'
_refine_ls_weighting_scheme calc
_refine_ls_wR_factor_gt 0.0688
_refine_ls_wR_factor_ref 0.0694
_reflns_Friedel_coverage 0.979
_reflns_Friedel_fraction_full 0.999
_reflns_Friedel_fraction_max 0.999
_reflns_number_gt 35674
_reflns_number_total 37087
_reflns_threshold_expression 'I > 2\s(I)'
_cod_data_source_file d2ce00489e2.cif
_cod_data_source_block nea005as_0m_a
_cod_database_code 7245047
_shelx_shelxl_version_number 2018/3
_shelx_space_group_comment
;
The symmetry employed for this shelxl refinement is uniquely defined
by the following loop, which should always be used as a source of
symmetry information in preference to the above space-group names.
They are only intended as comments.
;
_shelx_estimated_absorpt_t_max 0.811
_shelx_estimated_absorpt_t_min 0.499
_olex2_refinement_description
;
1. Twinned data refinement
 Scales: 1(10)
 0(10) 0.10(13) 0.15(13)
2. Fixed Uiso
 At 1.2 times of:
  All C(H) groups
 At 1.5 times of:
  All C(H,H,H) groups
3. Uiso/Uaniso restraints and constraints
Uanis(C137) \\sim Ueq, Uanis(C138) \\sim Ueq, Uanis(C140) \\sim Ueq,
Uanis(C141) \\sim Ueq: with sigma of 0.005 and sigma for terminal atoms of 0.01
4.a Aromatic/amide H refined with riding coordinates:
 C23(H23), C24(H24), C25(H25), C26(H26), C27(H27), C29(H29), C31(H31),
 C30(H30), C32(H32), C33(H33), C36(H36), C35(H35), C39(H39), C38(H38), C37(H37),
  C41(H41), C42(H42), C44(H44), C43(H43), C45(H45), C47(H47), C49(H49),
 C48(H48), C50(H50), C51(H51), C54(H54), C53(H53), C55(H55), C57(H57), C56(H56),
  C59(H59), C60(H60), C61(H61), C62(H62), C63(H63), C65(H65), C66(H66),
 C67(H67), C68(H68), C69(H69), C71(H71), C72(H72), C73(H73), C74(H74), C75(H75),
  C77(H77), C78(H78), C79(H79), C80(H80), C81(H81), C83(H83), C84(H84),
 C85(H85), C86(H86), C87(H87), C89(H89), C90(H90), C91(H91), C92(H92), C93(H93),
  C95(H95), C96(H96), C97(H97), C98(H98), C99(H99), C101(H101), C102(H102),
 C103(H103), C104(H104), C105(H105), C107(H107), C108(H108), C109(H109),
 C110(H110), C111(H111), C113(H113), C114(H114), C115(H115), C116(H116),
 C117(H117), C119(H119), C120(H120), C121(H121), C122(H122), C123(H123),
 C125(H125), C126(H126), C127(H127), C128(H128), C129(H129), C131(H131),
 C132(H132), C133(H133), C134(H134), C135(H135), C137(H137), C138(H138),
 C139(H139), C140(H140), C141(H141), C143(H143), C144(H144), C145(H145),
 C146(H146), C147(H147), C149(H149), C150(H150), C151(H151), C152(H152),
 C153(H153), C155(H155), C156(H156), C157(H157), C158(H158), C159(H159),
 C161(H161), C162(H162), C163(H163), C164(H164), C165(H165)
4.b Idealised Me refined as rotating group:
 C14(H14A,H14B,H14C), C15(H15A,H15B,H15C), C18(H18A,H18B,H18C), C17(H17A,H17B,
 H17C), C20(H20A,H20B,H20C), C21(H21A,H21B,H21C)
;
_olex2_submission_special_instructions 'No special instructions were received'

loop_
_space_group_symop_operation_xyz
'x, y, z'
'-x, y+1/2, -z'

loop_
_atom_site_label
_atom_site_type_symbol
_atom_site_fract_x
_atom_site_fract_y
_atom_site_fract_z
_atom_site_U_iso_or_equiv
_atom_site_adp_type
_atom_site_occupancy
_atom_site_site_symmetry_order
_atom_site_calc_flag
_atom_site_refinement_flags_posn
_atom_site_refinement_flags_adp
_atom_site_refinement_flags_occupancy
_atom_site_disorder_assembly
_atom_site_disorder_group
As1 As 1.03332(4) 0.96442(2) 0.17437(3) 0.01497(8) Uani 1 1 d . . . . .
O1 O 0.9160(3) 0.91128(6) 0.3227(3) 0.0322(7) Uani 1 1 d . . . . .
S1 S 0.94280(10) 0.86676(2) 0.24615(8) 0.0233(2) Uani 1 1 d . . . . .
C1 C 0.8632(4) 0.89128(8) 0.2944(3) 0.0236(8) Uani 1 1 d . . . . .
Ni1 Ni 0.80365(5) 0.83568(2) 0.21885(4) 0.01669(10) Uani 1 1 d . . . . .
As2 As 0.99668(4) 0.63627(2) 0.18363(3) 0.01645(8) Uani 1 1 d . . . . .
O2 O 0.6580(3) 0.90504(6) 0.3282(3) 0.0345(8) Uani 1 1 d . . . . .
S2 S 0.65348(10) 0.85744(2) 0.27244(8) 0.0228(2) Uani 1 1 d . . . . .
C2 C 0.7188(4) 0.88735(8) 0.3015(3) 0.0218(8) Uani 1 1 d . . . . .
Ni2 Ni 0.72599(5) 0.50130(2) 0.26606(4) 0.01606(9) Uani 1 1 d . . . . .
As3 As 0.51295(4) 0.69662(2) 0.32250(3) 0.01654(8) Uani 1 1 d . . . . .
O3 O 0.9474(4) 0.76845(7) 0.0944(3) 0.0397(9) Uani 1 1 d . . . . .
S3 S 0.95407(11) 0.81444(2) 0.16425(8) 0.0243(2) Uani 1 1 d . . . . .
C3 C 0.8893(5) 0.78486(8) 0.1294(3) 0.0248(9) Uani 1 1 d . . . . .
Ni3 Ni -0.25071(6) 0.16753(2) 0.24705(4) 0.01559(9) Uani 1 1 d . . . . .
As4 As 0.46521(4) 0.36968(2) 0.33809(3) 0.01650(8) Uani 1 1 d . . . . .
O4 O 0.6990(4) 0.75914(6) 0.1201(3) 0.0338(8) Uani 1 1 d . . . . .
S4 S 0.66666(11) 0.80418(2) 0.19169(8) 0.0243(2) Uani 1 1 d . . . . .
C4 C 0.7472(5) 0.78001(8) 0.1443(3) 0.0249(9) Uani 1 1 d . . . . .
O5 O 0.8047(3) 0.57603(6) 0.3933(3) 0.0297(7) Uani 1 1 d . . . . .
S5 S 0.85494(10) 0.53311(2) 0.31302(8) 0.0211(2) Uani 1 1 d . . . . .
As5 As -0.04245(4) 0.30304(2) 0.21877(3) 0.02317(9) Uani 1 1 d . . . . .
C5 C 0.7635(4) 0.55542(8) 0.3621(3) 0.0212(8) Uani 1 1 d . . . . .
O6 O 0.5580(3) 0.56194(6) 0.4114(3) 0.0298(7) Uani 1 1 d . . . . .
S6 S 0.55969(10) 0.52086(2) 0.30542(8) 0.0230(2) Uani 1 1 d . . . . .
As6 As -0.48594(4) 0.03617(2) 0.29980(3) 0.01640(8) Uani 1 1 d . . . . .
C6 C 0.6204(4) 0.54804(8) 0.3662(3) 0.0190(8) Uani 1 1 d . . . . .
C9 C -0.1833(4) 0.22343(8) 0.3197(3) 0.0201(8) Uani 1 1 d . . . . .
S9 S -0.10853(10) 0.19834(2) 0.27056(8) 0.02051(19) Uani 1 1 d . . . . .
O9 O -0.1271(4) 0.24275(6) 0.3508(3) 0.0310(7) Uani 1 1 d . . . . .
C8 C 0.6905(4) 0.44777(8) 0.1668(3) 0.0231(8) Uani 1 1 d . . . . .
S8 S 0.59690(10) 0.46949(2) 0.21755(8) 0.0221(2) Uani 1 1 d . . . . .
O8 O 0.6496(3) 0.42732(6) 0.1333(2) 0.0317(7) Uani 1 1 d . . . . .
C7 C 0.8330(4) 0.45531(8) 0.1635(3) 0.0241(9) Uani 1 1 d . . . . .
S7 S 0.89313(10) 0.48193(2) 0.22805(8) 0.0233(2) Uani 1 1 d . . . . .
O7 O 0.8961(3) 0.44206(6) 0.1163(2) 0.0323(7) Uani 1 1 d . . . . .
S10 S -0.39959(11) 0.19109(2) 0.29458(9) 0.0256(2) Uani 1 1 d . . . . .
O10 O -0.3896(4) 0.23892(7) 0.3439(3) 0.0351(8) Uani 1 1 d . . . . .
C10 C -0.3301(5) 0.22049(8) 0.3214(3) 0.0233(9) Uani 1 1 d . . . . .
C11 C -0.1736(4) 0.11467(8) 0.1695(3) 0.0215(8) Uani 1 1 d . . . . .
S11 S -0.10169(11) 0.14379(2) 0.20049(8) 0.0221(2) Uani 1 1 d . . . . .
O11 O -0.1169(3) 0.09627(6) 0.1445(2) 0.0312(7) Uani 1 1 d . . . . .
C13 C -0.3018(5) 0.32255(14) 0.7451(4) 0.0483(15) Uani 1 1 d . . . . .
O13 O -0.2947(5) 0.33263(13) 0.6683(4) 0.0866(18) Uani 1 1 d . . . . .
C12 C -0.3211(5) 0.11218(8) 0.1728(3) 0.0220(8) Uani 1 1 d . . . . .
S12 S -0.39432(10) 0.13710(2) 0.22216(8) 0.0208(2) Uani 1 1 d . . . . .
O12 O -0.3782(3) 0.09289(6) 0.1403(2) 0.0285(7) Uani 1 1 d . . . . .
C14 C -0.2944(7) 0.33636(14) 0.8369(5) 0.0588(17) Uani 1 1 d . . . . .
H14A H -0.255391 0.353062 0.830967 0.088 Uiso 1 1 calc R U . . .
H14B H -0.240574 0.326850 0.890221 0.088 Uiso 1 1 calc R U . . .
H14C H -0.382411 0.338473 0.851232 0.088 Uiso 1 1 calc R U . . .
O14 O 0.7462(7) 0.65316(14) -0.1522(4) 0.102(2) Uani 1 1 d . . . . .
C15 C -0.3182(7) 0.29496(14) 0.7513(6) 0.067(2) Uani 1 1 d . . . . .
H15A H -0.338252 0.287826 0.684856 0.101 Uiso 1 1 calc R U . . .
H15B H -0.389838 0.291255 0.786017 0.101 Uiso 1 1 calc R U . . .
H15C H -0.237359 0.287408 0.786989 0.101 Uiso 1 1 calc R U . . .
O15 O 0.7739(4) 0.99686(8) 0.6218(3) 0.0473(10) Uani 1 1 d . . . . .
C19 C 0.7728(5) 1.00420(12) 0.7056(4) 0.0386(12) Uani 1 1 d . . . . .
C18 C 0.7607(9) 0.69496(19) -0.1922(8) 0.100(3) Uani 1 1 d . . . . .
H18A H 0.839513 0.701758 -0.211921 0.149 Uiso 1 1 calc R U . . .
H18B H 0.765911 0.697504 -0.121471 0.149 Uiso 1 1 calc R U . . .
H18C H 0.683880 0.703774 -0.228201 0.149 Uiso 1 1 calc R U . . .
C17 C 0.7456(7) 0.66116(16) -0.3208(5) 0.0620(19) Uani 1 1 d . . . . .
H17A H 0.672251 0.669855 -0.361997 0.093 Uiso 1 1 calc R U . . .
H17B H 0.734111 0.642774 -0.328446 0.093 Uiso 1 1 calc R U . . .
H17C H 0.827259 0.666210 -0.340823 0.093 Uiso 1 1 calc R U . . .
C16 C 0.7503(6) 0.66832(14) -0.2141(5) 0.0512(16) Uani 1 1 d . . . . .
C20 C 0.7569(5) 0.98700(14) 0.7843(5) 0.0520(15) Uani 1 1 d . . . . .
H20A H 0.737336 0.969951 0.757417 0.078 Uiso 1 1 calc R U . . .
H20B H 0.684957 0.992875 0.815235 0.078 Uiso 1 1 calc R U . . .
H20C H 0.837623 0.986559 0.833300 0.078 Uiso 1 1 calc R U . . .
C21 C 0.7925(6) 1.03185(12) 0.7316(5) 0.0498(15) Uani 1 1 d . . . . .
H21A H 0.782535 1.041946 0.671275 0.075 Uiso 1 1 calc R U . . .
H21B H 0.880201 1.034362 0.770194 0.075 Uiso 1 1 calc R U . . .
H21C H 0.727431 1.037238 0.770291 0.075 Uiso 1 1 calc R U . . .
C22 C 1.0488(4) 0.99700(8) 0.1158(3) 0.0184(8) Uani 1 1 d . . . . .
C23 C 1.0378(4) 1.01872(8) 0.1702(3) 0.0230(9) Uani 1 1 d . . . . .
H23 H 1.030644 1.017482 0.237432 0.028 Uiso 1 1 calc R U . . .
C24 C 1.0372(5) 1.04228(8) 0.1254(3) 0.0276(9) Uani 1 1 d . . . . .
H24 H 1.028223 1.057216 0.162001 0.033 Uiso 1 1 calc R U . . .
C25 C 1.0496(5) 1.04416(9) 0.0286(4) 0.0295(10) Uani 1 1 d . . . . .
H25 H 1.049975 1.060374 -0.001202 0.035 Uiso 1 1 calc R U . . .
C26 C 1.0616(5) 1.02229(9) -0.0262(3) 0.0279(9) Uani 1 1 d . . . . .
H26 H 1.071483 1.023627 -0.092806 0.033 Uiso 1 1 calc R U . . .
C27 C 1.0589(4) 0.99867(8) 0.0172(3) 0.0228(8) Uani 1 1 d . . . . .
H27 H 1.063995 0.983706 -0.020134 0.027 Uiso 1 1 calc R U . . .
C28 C 1.0153(4) 0.97038(8) 0.3068(3) 0.0185(8) Uani 1 1 d . . . . .
C29 C 0.8936(4) 0.96805(7) 0.3341(3) 0.0200(8) Uani 1 1 d . . . . .
H29 H 0.819709 0.962570 0.288155 0.024 Uiso 1 1 calc R U . . .
C31 C 0.9906(5) 0.98191(8) 0.4961(3) 0.0252(9) Uani 1 1 d . . . . .
H31 H 0.981914 0.986132 0.561304 0.030 Uiso 1 1 calc R U . . .
C30 C 0.8830(5) 0.97393(8) 0.4302(3) 0.0240(8) Uani 1 1 d . . . . .
H30 H 0.801114 0.972431 0.450441 0.029 Uiso 1 1 calc R U . . .
C32 C 1.1118(4) 0.98388(8) 0.4687(3) 0.0239(9) Uani 1 1 d . . . . .
H32 H 1.185514 0.989243 0.515097 0.029 Uiso 1 1 calc R U . . .
C33 C 1.1250(4) 0.97796(7) 0.3727(3) 0.0202(8) Uani 1 1 d . . . . .
H33 H 1.207479 0.979103 0.353098 0.024 Uiso 1 1 calc R U . . .
C34 C 1.1798(4) 0.94279(8) 0.1748(3) 0.0196(8) Uani 1 1 d . . . . .
C36 C 1.2966(5) 0.90508(9) 0.2394(4) 0.0312(10) Uani 1 1 d . . . . .
H36 H 1.308507 0.891333 0.284478 0.037 Uiso 1 1 calc R U . . .
C35 C 1.1970(4) 0.92258(8) 0.2412(3) 0.0251(9) Uani 1 1 d . . . . .
H35 H 1.140763 0.920778 0.287499 0.030 Uiso 1 1 calc R U . . .
C39 C 1.2623(4) 0.94562(9) 0.1078(3) 0.0285(9) Uani 1 1 d . . . . .
H39 H 1.251625 0.959479 0.063196 0.034 Uiso 1 1 calc R U . . .
C38 C 1.3611(5) 0.92796(11) 0.1064(3) 0.0355(11) Uani 1 1 d . . . . .
H38 H 1.417659 0.929677 0.060232 0.043 Uiso 1 1 calc R U . . .
C37 C 1.3773(5) 0.90774(9) 0.1725(4) 0.0316(10) Uani 1 1 d . . . . .
H37 H 1.444797 0.895734 0.171008 0.038 Uiso 1 1 calc R U . . .
C40 C 0.8824(4) 0.94866(8) 0.0990(3) 0.0172(8) Uani 1 1 d . . . . .
C41 C 0.8801(4) 0.92267(8) 0.0854(3) 0.0254(9) Uani 1 1 d . . . . .
H41 H 0.952731 0.912588 0.113858 0.031 Uiso 1 1 calc R U . . .
C42 C 0.7703(5) 0.91145(9) 0.0296(4) 0.0330(10) Uani 1 1 d . . . . .
H42 H 0.767383 0.893590 0.020467 0.040 Uiso 1 1 calc R U . . .
C44 C 0.6685(5) 0.95222(10) 0.0012(4) 0.0330(10) Uani 1 1 d . . . . .
H44 H 0.595922 0.962254 -0.027787 0.040 Uiso 1 1 calc R U . . .
C43 C 0.6659(5) 0.92612(10) -0.0122(3) 0.0302(10) Uani 1 1 d . . . . .
H43 H 0.591348 0.918355 -0.050654 0.036 Uiso 1 1 calc R U . . .
C45 C 0.7770(5) 0.96358(9) 0.0569(4) 0.0290(9) Uani 1 1 d . . . . .
H45 H 0.779405 0.981430 0.066247 0.035 Uiso 1 1 calc R U . . .
C46 C 0.9997(4) 0.66737(8) 0.1132(3) 0.0192(8) Uani 1 1 d . . . . .
C47 C 0.9149(4) 0.68670(8) 0.1306(3) 0.0246(9) Uani 1 1 d . . . . .
H47 H 0.859513 0.684346 0.177227 0.030 Uiso 1 1 calc R U . . .
C49 C 0.9957(6) 0.71240(9) 0.0128(4) 0.0325(11) Uani 1 1 d . . . . .
H49 H 0.996305 0.728094 -0.020741 0.039 Uiso 1 1 calc R U . . .
C48 C 0.9125(5) 0.70928(9) 0.0794(4) 0.0295(10) Uani 1 1 d . . . . .
H48 H 0.854512 0.722484 0.089712 0.035 Uiso 1 1 calc R U . . .
C50 C 1.0778(5) 0.69315(9) -0.0056(3) 0.0304(10) Uani 1 1 d . . . . .
H50 H 1.132138 0.695459 -0.053028 0.036 Uiso 1 1 calc R U . . .
C51 C 1.0807(5) 0.67029(8) 0.0455(3) 0.0237(9) Uani 1 1 d . . . . .
H51 H 1.137457 0.656978 0.034036 0.028 Uiso 1 1 calc R U . . .
C52 C 1.1475(4) 0.61615(8) 0.1779(3) 0.0186(8) Uani 1 1 d . . . . .
C54 C 1.2709(5) 0.59132(9) 0.0826(4) 0.0299(10) Uani 1 1 d . . . . .
H54 H 1.283634 0.584713 0.021276 0.036 Uiso 1 1 calc R U . . .
C53 C 1.1623(4) 0.60615(8) 0.0875(3) 0.0237(9) Uani 1 1 d . . . . .
H53 H 1.099122 0.609418 0.030155 0.028 Uiso 1 1 calc R U . . .
C55 C 1.3601(5) 0.58618(9) 0.1665(4) 0.0322(10) Uani 1 1 d . . . . .
H55 H 1.433367 0.575764 0.162776 0.039 Uiso 1 1 calc R U . . .
C58 C 0.9967(4) 0.64471(8) 0.3175(3) 0.0183(8) Uani 1 1 d . . . . .
C57 C 1.2379(4) 0.61111(8) 0.2632(3) 0.0247(9) Uani 1 1 d . . . . .
H57 H 1.226274 0.617934 0.324504 0.030 Uiso 1 1 calc R U . . .
C56 C 1.3441(5) 0.59611(9) 0.2572(4) 0.0311(10) Uani 1 1 d . . . . .
H56 H 1.406549 0.592508 0.314650 0.037 Uiso 1 1 calc R U . . .
C59 C 1.0715(5) 0.66508(9) 0.3595(3) 0.0288(10) Uani 1 1 d . . . . .
H59 H 1.116455 0.675470 0.320595 0.035 Uiso 1 1 calc R U . . .
C60 C 1.0798(5) 0.67006(10) 0.4585(3) 0.0327(11) Uani 1 1 d . . . . .
H60 H 1.130827 0.683925 0.487786 0.039 Uiso 1 1 calc R U . . .
C61 C 1.0142(5) 0.65498(9) 0.5153(3) 0.0268(9) Uani 1 1 d . . . . .
H61 H 1.021158 0.658412 0.583397 0.032 Uiso 1 1 calc R U . . .
C62 C 0.9384(5) 0.63486(9) 0.4730(3) 0.0272(9) Uani 1 1 d . . . . .
H62 H 0.892199 0.624724 0.511815 0.033 Uiso 1 1 calc R U . . .
C63 C 0.9301(4) 0.62950(8) 0.3733(3) 0.0214(8) Uani 1 1 d . . . . .
H63 H 0.879282 0.615600 0.344066 0.026 Uiso 1 1 calc R U . . .
C64 C 0.8467(4) 0.61702(8) 0.1254(3) 0.0180(8) Uani 1 1 d . . . . .
C65 C 0.8322(4) 0.59215(8) 0.1568(3) 0.0210(8) Uani 1 1 d . . . . .
H65 H 0.894168 0.585010 0.208597 0.025 Uiso 1 1 calc R U . . .
C66 C 0.7258(5) 0.57810(8) 0.1112(3) 0.0231(9) Uani 1 1 d . . . . .
H66 H 0.713662 0.561322 0.132779 0.028 Uiso 1 1 calc R U . . .
C67 C 0.6372(4) 0.58832(9) 0.0343(3) 0.0236(9) Uani 1 1 d . . . . .
H67 H 0.565149 0.578494 0.002756 0.028 Uiso 1 1 calc R U . . .
C68 C 0.6538(5) 0.61296(9) 0.0033(3) 0.0282(10) Uani 1 1 d . . . . .
H68 H 0.593151 0.619957 -0.049618 0.034 Uiso 1 1 calc R U . . .
C69 C 0.7582(5) 0.62731(9) 0.0491(3) 0.0252(9) Uani 1 1 d . . . . .
H69 H 0.769113 0.644205 0.028134 0.030 Uiso 1 1 calc R U . . .
C70 C 0.3610(4) 0.71604(8) 0.3312(3) 0.0194(8) Uani 1 1 d . . . . .
C71 C 0.3482(4) 0.72639(8) 0.4211(3) 0.0225(8) Uani 1 1 d . . . . .
H71 H 0.413759 0.723754 0.477565 0.027 Uiso 1 1 calc R U . . .
C72 C 0.2374(5) 0.74072(8) 0.4271(3) 0.0268(9) Uani 1 1 d . . . . .
H72 H 0.225930 0.747554 0.488420 0.032 Uiso 1 1 calc R U . . .
C73 C 0.1444(5) 0.74496(9) 0.3437(4) 0.0312(10) Uani 1 1 d . . . . .
H73 H 0.069276 0.754754 0.348333 0.037 Uiso 1 1 calc R U . . .
C74 C 0.1589(5) 0.73519(10) 0.2540(4) 0.0312(10) Uani 1 1 d . . . . .
H74 H 0.095116 0.738614 0.197107 0.037 Uiso 1 1 calc R U . . .
C75 C 0.2670(4) 0.72031(8) 0.2468(3) 0.0229(8) Uani 1 1 d . . . . .
H75 H 0.276720 0.713169 0.185566 0.028 Uiso 1 1 calc R U . . .
C76 C 0.5140(4) 0.66538(8) 0.3926(3) 0.0196(8) Uani 1 1 d . . . . .
C77 C 0.4381(5) 0.66222(8) 0.4639(3) 0.0251(9) Uani 1 1 d . . . . .
H77 H 0.382157 0.675448 0.477576 0.030 Uiso 1 1 calc R U . . .
C78 C 0.4446(5) 0.63965(9) 0.5148(4) 0.0328(11) Uani 1 1 d . . . . .
H78 H 0.393827 0.637459 0.564574 0.039 Uiso 1 1 calc R U . . .
C79 C 0.5234(5) 0.62035(9) 0.4943(4) 0.0310(10) Uani 1 1 d . . . . .
H79 H 0.525747 0.604810 0.529349 0.037 Uiso 1 1 calc R U . . .
C80 C 0.5996(5) 0.62328(9) 0.4231(4) 0.0293(10) Uani 1 1 d . . . . .
H80 H 0.654256 0.609833 0.409429 0.035 Uiso 1 1 calc R U . . .
C81 C 0.5959(5) 0.64582(8) 0.3721(4) 0.0267(9) Uani 1 1 d . . . . .
H81 H 0.648375 0.648055 0.323456 0.032 Uiso 1 1 calc R U . . .
C82 C 0.5128(4) 0.68886(8) 0.1880(3) 0.0188(8) Uani 1 1 d . . . . .
C83 C 0.4438(5) 0.66775(9) 0.1456(3) 0.0267(9) Uani 1 1 d . . . . .
H83 H 0.401841 0.656725 0.184301 0.032 Uiso 1 1 calc R U . . .
C84 C 0.4374(5) 0.66307(10) 0.0463(4) 0.0331(10) Uani 1 1 d . . . . .
H84 H 0.390856 0.648748 0.016557 0.040 Uiso 1 1 calc R U . . .
C85 C 0.4992(5) 0.67937(10) -0.0097(3) 0.0297(10) Uani 1 1 d . . . . .
H85 H 0.494896 0.676067 -0.077695 0.036 Uiso 1 1 calc R U . . .
C86 C 0.5670(5) 0.70040(8) 0.0330(3) 0.0262(9) Uani 1 1 d . . . . .
H86 H 0.608351 0.711513 -0.005770 0.031 Uiso 1 1 calc R U . . .
C87 C 0.5743(4) 0.70517(8) 0.1323(3) 0.0212(8) Uani 1 1 d . . . . .
H87 H 0.620989 0.719479 0.161979 0.025 Uiso 1 1 calc R U . . .
C88 C 0.6614(4) 0.71660(8) 0.3796(3) 0.0183(8) Uani 1 1 d . . . . .
C89 C 0.7552(4) 0.70590(9) 0.4529(3) 0.0272(9) Uani 1 1 d . . . . .
H89 H 0.748165 0.688728 0.471958 0.033 Uiso 1 1 calc R U . . .
C90 C 0.8599(5) 0.72085(9) 0.4980(4) 0.0292(10) Uani 1 1 d . . . . .
H90 H 0.923894 0.713964 0.548956 0.035 Uiso 1 1 calc R U . . .
C91 C 0.8702(4) 0.74575(9) 0.4681(3) 0.0247(9) Uani 1 1 d . . . . .
H91 H 0.941698 0.755859 0.498588 0.030 Uiso 1 1 calc R U . . .
C92 C 0.7768(4) 0.75603(9) 0.3940(3) 0.0248(9) Uani 1 1 d . . . . .
H92 H 0.785228 0.773029 0.373377 0.030 Uiso 1 1 calc R U . . .
C93 C 0.6716(4) 0.74155(8) 0.3502(3) 0.0228(8) Uani 1 1 d . . . . .
H93 H 0.606674 0.748638 0.300326 0.027 Uiso 1 1 calc R U . . .
C94 C 0.6227(4) 0.38622(8) 0.3982(3) 0.0193(8) Uani 1 1 d . . . . .
C95 C 0.6427(4) 0.41100(8) 0.3721(3) 0.0221(8) Uani 1 1 d . . . . .
H95 H 0.579757 0.419353 0.324357 0.026 Uiso 1 1 calc R U . . .
C96 C 0.7550(5) 0.42361(8) 0.4159(3) 0.0266(9) Uani 1 1 d . . . . .
H96 H 0.769856 0.440584 0.397732 0.032 Uiso 1 1 calc R U . . .
C97 C 0.8457(5) 0.41134(9) 0.4864(3) 0.0306(10) Uani 1 1 d . . . . .
H97 H 0.923383 0.419873 0.515683 0.037 Uiso 1 1 calc R U . . .
C98 C 0.8238(5) 0.38688(10) 0.5140(4) 0.0372(12) Uani 1 1 d . . . . .
H98 H 0.885638 0.378850 0.563535 0.045 Uiso 1 1 calc R U . . .
C99 C 0.7118(5) 0.37370(9) 0.4703(4) 0.0303(10) Uani 1 1 d . . . . .
H99 H 0.696671 0.356778 0.488893 0.036 Uiso 1 1 calc R U . . .
C100 C 0.4649(4) 0.36342(8) 0.2021(3) 0.0195(8) Uani 1 1 d . . . . .
C101 C 0.3609(5) 0.35029(10) 0.1475(3) 0.0326(10) Uani 1 1 d . . . . .
H101 H 0.292286 0.344215 0.177906 0.039 Uiso 1 1 calc R U . . .
C102 C 0.3581(5) 0.34611(10) 0.0487(3) 0.0344(11) Uani 1 1 d . . . . .
H102 H 0.286688 0.337278 0.010809 0.041 Uiso 1 1 calc R U . . .
C103 C 0.4585(5) 0.35470(9) 0.0048(3) 0.0292(10) Uani 1 1 d . . . . .
H103 H 0.455974 0.351771 -0.063203 0.035 Uiso 1 1 calc R U . . .
C104 C 0.5628(5) 0.36759(9) 0.0596(3) 0.0309(10) Uani 1 1 d . . . . .
H104 H 0.632241 0.373372 0.029374 0.037 Uiso 1 1 calc R U . . .
C105 C 0.5656(4) 0.37203(8) 0.1587(3) 0.0224(8) Uani 1 1 d . . . . .
H105 H 0.636640 0.380974 0.196539 0.027 Uiso 1 1 calc R U . . .
C106 C 0.4531(4) 0.33762(8) 0.4003(3) 0.0199(8) Uani 1 1 d . . . . .
C107 C 0.4134(5) 0.33581(9) 0.4897(3) 0.0292(10) Uani 1 1 d . . . . .
H107 H 0.385446 0.350463 0.519937 0.035 Uiso 1 1 calc R U . . .
C108 C 0.4149(5) 0.31222(9) 0.5351(3) 0.0318(10) Uani 1 1 d . . . . .
H108 H 0.388083 0.310753 0.596779 0.038 Uiso 1 1 calc R U . . .
C109 C 0.4548(5) 0.29125(10) 0.4913(4) 0.0379(12) Uani 1 1 d . . . . .
H109 H 0.454325 0.275202 0.522444 0.045 Uiso 1 1 calc R U . . .
C110 C 0.4957(8) 0.29301(10) 0.4027(5) 0.063(2) Uani 1 1 d . . . . .
H110 H 0.524815 0.278330 0.373321 0.075 Uiso 1 1 calc R U . . .
C111 C 0.4941(7) 0.31641(10) 0.3565(5) 0.0498(17) Uani 1 1 d . . . . .
H111 H 0.521280 0.317784 0.294893 0.060 Uiso 1 1 calc R U . . .
C112 C 0.3242(4) 0.39236(8) 0.3472(3) 0.0211(8) Uani 1 1 d . . . . .
C113 C 0.3042(5) 0.39974(8) 0.4397(3) 0.0296(10) Uani 1 1 d . . . . .
H113 H 0.356316 0.392907 0.497302 0.036 Uiso 1 1 calc R U . . .
C114 C 0.2066(5) 0.41733(9) 0.4464(4) 0.0346(11) Uani 1 1 d . . . . .
H114 H 0.189917 0.422171 0.509011 0.041 Uiso 1 1 calc R U . . .
C115 C 0.1347(5) 0.42764(10) 0.3630(4) 0.0359(11) Uani 1 1 d . . . . .
H115 H 0.069766 0.439940 0.368167 0.043 Uiso 1 1 calc R U . . .
C116 C 0.1557(5) 0.42035(10) 0.2716(4) 0.0380(11) Uani 1 1 d . . . . .
H116 H 0.104898 0.427540 0.214151 0.046 Uiso 1 1 calc R U . . .
C117 C 0.2519(5) 0.40236(9) 0.2633(3) 0.0314(10) Uani 1 1 d . . . . .
H117 H 0.266708 0.397182 0.200560 0.038 Uiso 1 1 calc R U . . .
C118 C -0.0430(5) 0.33639(9) 0.1627(3) 0.0287(9) Uani 1 1 d . . . . .
C119 C -0.0709(6) 0.35703(10) 0.2165(4) 0.0413(13) Uani 1 1 d . . . . .
H119 H -0.081683 0.355045 0.282734 0.050 Uiso 1 1 calc R U . . .
C120 C -0.0829(6) 0.38080(10) 0.1722(5) 0.0513(16) Uani 1 1 d . . . . .
H120 H -0.101535 0.395175 0.208650 0.062 Uiso 1 1 calc R U . . .
C121 C -0.0681(6) 0.38372(10) 0.0756(4) 0.0440(13) Uani 1 1 d . . . . .
H121 H -0.078932 0.399904 0.045073 0.053 Uiso 1 1 calc R U . . .
C122 C -0.0375(7) 0.36291(10) 0.0243(4) 0.0498(15) Uani 1 1 d . . . . .
H122 H -0.023106 0.364959 -0.041026 0.060 Uiso 1 1 calc R U . . .
C123 C -0.0273(7) 0.33889(10) 0.0669(4) 0.0458(14) Uani 1 1 d . . . . .
H123 H -0.009709 0.324485 0.030208 0.055 Uiso 1 1 calc R U . . .
C124 C -0.0508(5) 0.30705(9) 0.3542(3) 0.0281(10) Uani 1 1 d . . . . .
C125 C -0.1592(5) 0.30003(8) 0.3902(3) 0.0273(9) Uani 1 1 d . . . . .
H125 H -0.230779 0.292118 0.348786 0.033 Uiso 1 1 calc R U . . .
C126 C -0.1629(6) 0.30465(9) 0.4880(3) 0.0368(12) Uani 1 1 d . . . . .
H126 H -0.237647 0.299757 0.513645 0.044 Uiso 1 1 calc R U . . .
C127 C -0.0596(6) 0.31627(11) 0.5493(4) 0.0418(13) Uani 1 1 d . . . . .
H127 H -0.064686 0.319931 0.615663 0.050 Uiso 1 1 calc R U . . .
C128 C 0.0498(7) 0.32239(14) 0.5129(4) 0.0544(17) Uani 1 1 d . . . . .
H128 H 0.122308 0.329752 0.555168 0.065 Uiso 1 1 calc R U . . .
C129 C 0.0563(6) 0.31801(14) 0.4153(4) 0.0531(17) Uani 1 1 d . . . . .
H129 H 0.132393 0.322385 0.390359 0.064 Uiso 1 1 calc R U . . .
C130 C -0.1913(4) 0.28611(8) 0.1452(3) 0.0225(8) Uani 1 1 d . . . . .
C131 C -0.2985(5) 0.30076(9) 0.1052(4) 0.0393(12) Uani 1 1 d . . . . .
H131 H -0.300036 0.318435 0.118156 0.047 Uiso 1 1 calc R U . . .
C132 C -0.4038(5) 0.28898(11) 0.0456(5) 0.0485(15) Uani 1 1 d . . . . .
H132 H -0.476803 0.298767 0.015493 0.058 Uiso 1 1 calc R U . . .
C133 C -0.4025(5) 0.26297(11) 0.0301(5) 0.0445(14) Uani 1 1 d . . . . .
H133 H -0.475379 0.254907 -0.009240 0.053 Uiso 1 1 calc R U . . .
C134 C -0.2951(5) 0.24885(9) 0.0719(4) 0.0359(11) Uani 1 1 d . . . . .
H134 H -0.295002 0.231043 0.061575 0.043 Uiso 1 1 calc R U . . .
C135 C -0.1880(4) 0.26026(9) 0.1284(3) 0.0265(9) Uani 1 1 d . . . . .
H135 H -0.113213 0.250551 0.155293 0.032 Uiso 1 1 calc R U . . .
C136 C 0.1107(4) 0.28431(10) 0.2089(3) 0.0281(10) Uani 1 1 d . . . . .
C137 C 0.1623(8) 0.26861(18) 0.2821(6) 0.084(2) Uani 1 1 d . U . . .
H137 H 0.121380 0.266612 0.337556 0.100 Uiso 1 1 calc R U . . .
C138 C 0.2740(9) 0.2555(2) 0.2766(6) 0.090(3) Uani 1 1 d . U . . .
H138 H 0.313519 0.245554 0.331294 0.108 Uiso 1 1 calc R U . . .
C139 C 0.3302(6) 0.25621(16) 0.1953(5) 0.0588(19) Uani 1 1 d . . . . .
H139 H 0.404654 0.246218 0.190780 0.071 Uiso 1 1 calc R U . . .
C140 C 0.2778(9) 0.27115(18) 0.1241(6) 0.083(2) Uani 1 1 d . U . . .
H140 H 0.314632 0.272040 0.066320 0.099 Uiso 1 1 calc R U . . .
C141 C 0.1690(8) 0.28585(18) 0.1308(5) 0.079(2) Uani 1 1 d . U . . .
H141 H 0.135477 0.297176 0.078903 0.094 Uiso 1 1 calc R U . . .
C142 C -0.3360(4) 0.05232(8) 0.3736(3) 0.0175(7) Uani 1 1 d . . . . .
C143 C -0.3260(4) 0.07856(8) 0.3734(3) 0.0215(8) Uani 1 1 d . . . . .
H143 H -0.394100 0.088562 0.337236 0.026 Uiso 1 1 calc R U . . .
C144 C -0.2145(5) 0.09015(9) 0.4269(4) 0.0282(10) Uani 1 1 d . . . . .
H144 H -0.205188 0.108064 0.425713 0.034 Uiso 1 1 calc R U . . .
C145 C -0.1177(4) 0.07537(9) 0.4818(3) 0.0266(9) Uani 1 1 d . . . . .
H145 H -0.042538 0.083206 0.519146 0.032 Uiso 1 1 calc R U . . .
C146 C -0.1300(5) 0.04931(9) 0.4824(4) 0.0337(11) Uani 1 1 d . . . . .
H146 H -0.064084 0.039289 0.521032 0.040 Uiso 1 1 calc R U . . .
C147 C -0.2387(5) 0.03767(9) 0.4268(4) 0.0325(10) Uani 1 1 d . . . . .
H147 H -0.245690 0.019704 0.425499 0.039 Uiso 1 1 calc R U . . .
C148 C -0.6366(4) 0.05662(8) 0.3007(3) 0.0216(8) Uani 1 1 d . . . . .
C149 C -0.6543(4) 0.07784(8) 0.2400(3) 0.0268(9) Uani 1 1 d . . . . .
H149 H -0.595235 0.081366 0.197033 0.032 Uiso 1 1 calc R U . . .
C150 C -0.7596(5) 0.09382(10) 0.2429(4) 0.0362(11) Uani 1 1 d . . . . .
H150 H -0.774051 0.108206 0.201021 0.043 Uiso 1 1 calc R U . . .
C151 C -0.8436(6) 0.08860(12) 0.3077(4) 0.0442(14) Uani 1 1 d . . . . .
H151 H -0.914140 0.099768 0.310971 0.053 Uiso 1 1 calc R U . . .
C152 C -0.8258(5) 0.06742(14) 0.3673(4) 0.0475(16) Uani 1 1 d . . . . .
H152 H -0.885069 0.064022 0.410309 0.057 Uiso 1 1 calc R U . . .
C153 C -0.7211(5) 0.05088(10) 0.3649(3) 0.0304(10) Uani 1 1 d . . . . .
H153 H -0.708184 0.036258 0.405667 0.036 Uiso 1 1 calc R U . . .
C154 C -0.4682(4) 0.03164(8) 0.1661(3) 0.0185(8) Uani 1 1 d . . . . .
C155 C -0.3480(4) 0.03524(8) 0.1384(3) 0.0234(8) Uani 1 1 d . . . . .
H155 H -0.274595 0.040645 0.185081 0.028 Uiso 1 1 calc R U . . .
C156 C -0.3368(5) 0.03080(9) 0.0412(3) 0.0299(10) Uani 1 1 d . . . . .
H156 H -0.255379 0.033261 0.021012 0.036 Uiso 1 1 calc R U . . .
C157 C -0.4446(5) 0.02279(9) -0.0262(3) 0.0296(10) Uani 1 1 d . . . . .
H157 H -0.436090 0.019586 -0.092289 0.035 Uiso 1 1 calc R U . . .
C158 C -0.5644(5) 0.01940(9) 0.0018(3) 0.0279(10) Uani 1 1 d . . . . .
H158 H -0.637881 0.014016 -0.044787 0.033 Uiso 1 1 calc R U . . .
C159 C -0.5764(4) 0.02393(8) 0.0985(3) 0.0216(8) Uani 1 1 d . . . . .
H159 H -0.658233 0.021765 0.118257 0.026 Uiso 1 1 calc R U . . .
C160 C -0.4994(4) 0.00351(8) 0.3561(3) 0.0213(8) Uani 1 1 d . . . . .
C161 C -0.4958(4) -0.01818(8) 0.2985(3) 0.0250(9) Uani 1 1 d . . . . .
H161 H -0.491532 -0.016777 0.230779 0.030 Uiso 1 1 calc R U . . .
C162 C -0.4987(5) -0.04190(8) 0.3427(4) 0.0308(10) Uani 1 1 d . . . . .
H162 H -0.494472 -0.056810 0.304833 0.037 Uiso 1 1 calc R U . . .
C163 C -0.5074(5) -0.04397(9) 0.4397(4) 0.0320(10) Uani 1 1 d . . . . .
H163 H -0.512010 -0.060264 0.468165 0.038 Uiso 1 1 calc R U . . .
C164 C -0.5096(5) -0.02236(9) 0.4970(3) 0.0295(10) Uani 1 1 d . . . . .
H164 H -0.514359 -0.023939 0.564576 0.035 Uiso 1 1 calc R U . . .
C165 C -0.5048(5) 0.00142(8) 0.4556(3) 0.0260(9) Uani 1 1 d . . . . .
H165 H -0.505082 0.016212 0.494761 0.031 Uiso 1 1 calc R U . . .

loop_
_atom_site_aniso_label
_atom_site_aniso_U_11
_atom_site_aniso_U_22
_atom_site_aniso_U_33
_atom_site_aniso_U_23
_atom_site_aniso_U_13
_atom_site_aniso_U_12
As1 0.01648(19) 0.01382(18) 0.01446(17) -0.00171(14) 0.00243(14) -0.00072(14)
O1 0.0345(18) 0.0172(14) 0.0442(19) -0.0102(13) 0.0051(15) -0.0039(13)
S1 0.0219(5) 0.0162(4) 0.0322(5) -0.0046(4) 0.0062(4) -0.0030(4)
C1 0.026(2) 0.0202(19) 0.024(2) -0.0014(15) 0.0027(17) 0.0033(16)
Ni1 0.0178(2) 0.0148(2) 0.0167(2) 0.00092(17) 0.00145(19) -0.00214(19)
As2 0.01613(19) 0.01869(19) 0.01480(18) 0.00028(14) 0.00353(14) -0.00055(15)
O2 0.0298(18) 0.0330(18) 0.0392(19) -0.0117(15) 0.0021(15) 0.0057(14)
S2 0.0202(5) 0.0262(5) 0.0225(5) -0.0002(4) 0.0053(4) -0.0016(4)
C2 0.025(2) 0.0218(19) 0.0165(18) -0.0011(15) -0.0010(16) 0.0015(16)
Ni2 0.0146(2) 0.0164(2) 0.0161(2) 0.00200(16) 0.00009(17) -0.00156(16)
As3 0.01728(19) 0.01689(19) 0.01595(18) -0.00029(15) 0.00435(15) 0.00079(15)
O3 0.036(2) 0.0201(16) 0.060(2) -0.0096(16) -0.0008(17) 0.0051(14)
S3 0.0232(5) 0.0178(5) 0.0326(5) -0.0050(4) 0.0067(4) -0.0024(4)
C3 0.028(2) 0.016(2) 0.026(2) 0.0024(16) -0.0041(18) 0.0020(17)
Ni3 0.0172(2) 0.01400(19) 0.0152(2) -0.00134(15) 0.00215(16) 0.00071(15)
As4 0.01757(19) 0.01542(19) 0.01662(18) -0.00213(14) 0.00346(15) -0.00024(15)
O4 0.042(2) 0.0179(16) 0.0390(19) -0.0013(13) 0.0019(16) -0.0106(14)
S4 0.0222(5) 0.0203(5) 0.0295(5) 0.0018(4) 0.0022(4) -0.0053(4)
C4 0.032(2) 0.018(2) 0.022(2) 0.0045(16) -0.0035(17) -0.0063(17)
O5 0.0309(18) 0.0239(17) 0.0337(17) -0.0027(13) 0.0041(14) -0.0057(14)
S5 0.0166(5) 0.0195(5) 0.0264(5) -0.0005(4) 0.0015(4) -0.0035(4)
As5 0.0214(2) 0.0315(2) 0.01657(18) -0.00329(17) 0.00345(15) -0.00632(17)
C5 0.024(2) 0.018(2) 0.0193(19) 0.0032(15) -0.0022(16) -0.0002(16)
O6 0.0266(17) 0.0280(17) 0.0355(18) -0.0050(14) 0.0071(14) 0.0040(13)
S6 0.0166(5) 0.0229(5) 0.0292(5) -0.0045(4) 0.0031(4) -0.0023(4)
As6 0.01674(19) 0.01634(18) 0.01553(17) -0.00211(14) 0.00145(14) -0.00074(14)
C6 0.019(2) 0.0164(19) 0.0204(19) 0.0042(15) -0.0005(15) 0.0015(15)
C9 0.028(2) 0.0165(19) 0.0142(17) -0.0010(14) -0.0003(16) 0.0017(16)
S9 0.0210(5) 0.0173(5) 0.0233(5) -0.0034(4) 0.0043(4) -0.0014(4)
O9 0.0373(19) 0.0209(16) 0.0322(17) -0.0057(13) -0.0004(14) -0.0018(14)
C8 0.031(2) 0.021(2) 0.0168(18) 0.0042(15) 0.0019(16) -0.0007(17)
S8 0.0190(5) 0.0188(5) 0.0272(5) -0.0006(4) 0.0010(4) -0.0031(4)
O8 0.040(2) 0.0208(15) 0.0334(17) -0.0045(13) 0.0041(15) -0.0052(13)
C7 0.027(2) 0.023(2) 0.0204(19) 0.0036(15) -0.0006(16) 0.0036(16)
S7 0.0180(5) 0.0259(5) 0.0257(5) -0.0048(4) 0.0029(4) -0.0010(4)
O7 0.0363(19) 0.0234(16) 0.0362(18) -0.0067(13) 0.0039(15) 0.0076(14)
S10 0.0212(5) 0.0244(6) 0.0321(6) -0.0068(4) 0.0073(4) 0.0019(4)
O10 0.0352(19) 0.0242(17) 0.043(2) -0.0082(14) -0.0013(15) 0.0144(14)
C10 0.031(2) 0.023(2) 0.0151(18) -0.0040(15) 0.0022(17) 0.0060(17)
C11 0.026(2) 0.020(2) 0.0164(18) 0.0011(15) -0.0019(16) 0.0047(16)
S11 0.0215(5) 0.0181(5) 0.0273(5) -0.0038(4) 0.0061(4) 0.0014(4)
O11 0.0348(19) 0.0247(17) 0.0311(17) -0.0093(13) -0.0021(14) 0.0117(14)
C13 0.026(3) 0.084(5) 0.036(3) -0.003(3) 0.008(2) 0.001(3)
O13 0.063(3) 0.132(5) 0.064(3) 0.016(3) 0.009(3) -0.007(3)
C12 0.030(2) 0.020(2) 0.0143(18) 0.0012(15) -0.0019(16) -0.0016(17)
S12 0.0206(5) 0.0181(5) 0.0234(5) -0.0011(4) 0.0034(4) -0.0017(4)
O12 0.0351(18) 0.0177(15) 0.0313(17) -0.0064(12) 0.0021(14) -0.0033(13)
C14 0.048(4) 0.060(4) 0.066(4) -0.011(3) 0.005(3) 0.002(3)
O14 0.106(5) 0.138(6) 0.065(4) 0.040(4) 0.028(3) -0.009(4)
C15 0.039(4) 0.065(5) 0.095(6) -0.018(4) 0.004(4) 0.009(3)
O15 0.047(2) 0.059(3) 0.036(2) -0.0093(18) 0.0105(17) 0.0141(19)
C19 0.021(2) 0.062(4) 0.033(3) 0.000(2) 0.006(2) 0.013(2)
C18 0.062(5) 0.112(8) 0.119(8) -0.059(7) 0.003(5) 0.001(5)
C17 0.049(4) 0.078(5) 0.058(4) 0.015(4) 0.008(3) 0.015(3)
C16 0.033(3) 0.062(4) 0.058(4) 0.015(3) 0.006(3) -0.008(3)
C20 0.028(3) 0.081(5) 0.050(3) 0.009(3) 0.016(2) 0.014(3)
C21 0.029(3) 0.055(4) 0.067(4) -0.008(3) 0.014(3) -0.001(2)
C22 0.0184(19) 0.0170(19) 0.0189(18) 0.0016(14) 0.0012(15) -0.0030(15)
C23 0.026(2) 0.021(2) 0.0216(19) -0.0025(15) 0.0030(16) -0.0011(16)
C24 0.032(2) 0.018(2) 0.032(2) -0.0016(16) 0.0029(19) 0.0022(17)
C25 0.030(2) 0.021(2) 0.037(3) 0.0075(18) 0.005(2) 0.0005(18)
C26 0.033(2) 0.028(2) 0.022(2) 0.0052(17) 0.0054(18) -0.0001(19)
C27 0.026(2) 0.022(2) 0.0205(19) 0.0007(15) 0.0045(16) 0.0014(16)
C28 0.024(2) 0.0164(18) 0.0154(18) -0.0021(14) 0.0056(15) 0.0006(15)
C29 0.020(2) 0.0176(19) 0.0213(19) -0.0021(14) 0.0022(16) 0.0008(15)
C31 0.037(3) 0.022(2) 0.0171(19) 0.0003(15) 0.0060(17) 0.0045(18)
C30 0.030(2) 0.0197(19) 0.024(2) 0.0012(16) 0.0105(17) 0.0013(17)
C32 0.029(2) 0.021(2) 0.020(2) -0.0023(15) -0.0005(17) 0.0021(17)
C33 0.022(2) 0.0170(18) 0.0206(19) 0.0013(14) 0.0021(15) 0.0011(15)
C34 0.018(2) 0.0172(19) 0.0227(19) -0.0031(15) 0.0023(15) 0.0015(15)
C36 0.029(2) 0.024(2) 0.039(3) 0.0028(19) 0.000(2) 0.0070(18)
C35 0.025(2) 0.023(2) 0.027(2) 0.0015(16) 0.0057(17) 0.0025(17)
C39 0.022(2) 0.042(3) 0.021(2) 0.0023(18) 0.0037(16) 0.0079(19)
C38 0.025(2) 0.057(3) 0.025(2) -0.005(2) 0.0073(18) 0.011(2)
C37 0.025(2) 0.032(2) 0.034(2) -0.0109(19) -0.0019(19) 0.0117(19)
C40 0.0178(19) 0.020(2) 0.0131(17) -0.0027(14) 0.0002(14) -0.0015(15)
C41 0.025(2) 0.020(2) 0.030(2) -0.0040(16) 0.0009(17) 0.0005(16)
C42 0.032(3) 0.024(2) 0.042(3) -0.0130(19) 0.004(2) -0.0068(18)
C44 0.022(2) 0.039(3) 0.034(2) 0.007(2) -0.0048(19) -0.0005(19)
C43 0.022(2) 0.043(3) 0.024(2) -0.0088(19) 0.0010(17) -0.0081(19)
C45 0.027(2) 0.019(2) 0.038(2) 0.0017(18) -0.0002(19) -0.0008(17)
C46 0.021(2) 0.0161(19) 0.0193(18) -0.0006(14) 0.0014(15) -0.0016(15)
C47 0.022(2) 0.022(2) 0.031(2) 0.0013(17) 0.0082(18) -0.0011(16)
C49 0.050(3) 0.018(2) 0.029(2) 0.0004(17) 0.007(2) -0.011(2)
C48 0.032(2) 0.017(2) 0.039(3) -0.0019(18) 0.006(2) -0.0009(17)
C50 0.047(3) 0.025(2) 0.022(2) 0.0007(17) 0.015(2) -0.008(2)
C51 0.033(2) 0.018(2) 0.022(2) 0.0000(15) 0.0095(17) -0.0030(17)
C52 0.0157(18) 0.0156(18) 0.025(2) 0.0003(15) 0.0044(15) 0.0006(14)
C54 0.038(3) 0.027(2) 0.030(2) 0.0040(18) 0.018(2) 0.0056(19)
C53 0.026(2) 0.025(2) 0.0201(19) 0.0035(16) 0.0049(17) 0.0036(17)
C55 0.025(2) 0.027(2) 0.045(3) 0.004(2) 0.009(2) 0.0095(19)
C58 0.0176(19) 0.021(2) 0.0164(18) -0.0002(14) 0.0040(15) 0.0029(15)
C57 0.021(2) 0.024(2) 0.027(2) -0.0019(17) 0.0003(17) 0.0007(16)
C56 0.030(2) 0.026(2) 0.034(2) 0.0007(18) -0.0011(19) 0.0057(19)
C59 0.028(2) 0.035(2) 0.025(2) -0.0028(18) 0.0095(18) -0.0100(19)
C60 0.032(3) 0.039(3) 0.028(2) -0.013(2) 0.0070(19) -0.013(2)
C61 0.028(2) 0.035(2) 0.0170(19) -0.0064(17) 0.0014(17) 0.0049(19)
C62 0.030(2) 0.032(2) 0.021(2) 0.0001(18) 0.0065(17) 0.0030(19)
C63 0.028(2) 0.019(2) 0.0174(19) -0.0024(15) 0.0040(16) -0.0019(16)
C64 0.0156(19) 0.023(2) 0.0153(18) -0.0024(15) 0.0029(15) -0.0006(15)
C65 0.024(2) 0.021(2) 0.0167(18) 0.0000(15) -0.0007(16) 0.0027(16)
C66 0.029(2) 0.018(2) 0.022(2) 0.0012(15) 0.0015(17) 0.0006(17)
C67 0.022(2) 0.028(2) 0.0194(19) -0.0036(16) 0.0007(16) -0.0034(17)
C68 0.024(2) 0.030(2) 0.027(2) 0.0076(18) -0.0042(18) -0.0021(18)
C69 0.028(2) 0.022(2) 0.023(2) 0.0042(16) -0.0004(17) -0.0036(17)
C70 0.018(2) 0.0193(19) 0.0208(19) -0.0001(15) 0.0048(15) -0.0033(15)
C71 0.023(2) 0.022(2) 0.022(2) 0.0027(15) 0.0054(16) 0.0021(16)
C72 0.032(2) 0.022(2) 0.030(2) 0.0041(17) 0.0161(19) 0.0064(17)
C73 0.028(2) 0.020(2) 0.047(3) 0.0023(19) 0.014(2) 0.0036(18)
C74 0.018(2) 0.035(3) 0.038(3) 0.001(2) -0.0039(18) 0.0014(18)
C75 0.021(2) 0.021(2) 0.026(2) -0.0018(16) 0.0018(16) 0.0028(16)
C76 0.021(2) 0.0152(18) 0.0223(19) 0.0032(15) 0.0035(16) -0.0010(15)
C77 0.033(2) 0.020(2) 0.024(2) -0.0010(16) 0.0102(18) 0.0014(17)
C78 0.048(3) 0.026(2) 0.028(2) 0.0004(18) 0.017(2) -0.006(2)
C79 0.040(3) 0.024(2) 0.028(2) 0.0046(18) 0.004(2) -0.0063(19)
C80 0.027(2) 0.020(2) 0.042(3) 0.0018(19) 0.009(2) 0.0024(17)
C81 0.027(2) 0.019(2) 0.036(2) 0.0030(17) 0.0127(19) 0.0037(17)
C82 0.0195(19) 0.022(2) 0.0169(18) -0.0019(14) 0.0074(15) 0.0000(15)
C83 0.030(2) 0.026(2) 0.026(2) -0.0056(17) 0.0104(18) -0.0108(18)
C84 0.035(3) 0.032(2) 0.033(2) -0.0137(19) 0.007(2) -0.008(2)
C85 0.033(3) 0.040(3) 0.0162(19) -0.0083(18) 0.0043(18) 0.000(2)
C86 0.037(3) 0.020(2) 0.023(2) 0.0001(16) 0.0085(18) -0.0050(18)
C87 0.025(2) 0.018(2) 0.021(2) 0.0008(15) 0.0059(16) -0.0011(16)
C88 0.020(2) 0.0173(19) 0.0186(18) -0.0038(14) 0.0055(15) 0.0000(15)
C89 0.025(2) 0.025(2) 0.029(2) 0.0087(17) -0.0004(18) -0.0010(17)
C90 0.023(2) 0.031(2) 0.030(2) 0.0021(19) -0.0051(18) 0.0005(18)
C91 0.021(2) 0.030(2) 0.023(2) -0.0061(17) 0.0025(17) -0.0027(17)
C92 0.028(2) 0.020(2) 0.026(2) -0.0040(16) 0.0040(18) -0.0022(17)
C93 0.024(2) 0.022(2) 0.0207(19) -0.0036(16) -0.0014(16) 0.0024(16)
C94 0.020(2) 0.021(2) 0.0166(18) -0.0041(15) 0.0037(15) -0.0051(16)
C95 0.026(2) 0.0194(19) 0.0186(18) 0.0011(15) -0.0009(16) -0.0024(16)
C96 0.033(2) 0.0194(19) 0.026(2) -0.0021(16) 0.0021(18) -0.0067(17)
C97 0.026(2) 0.033(2) 0.029(2) -0.0031(19) -0.0019(18) -0.0103(19)
C98 0.026(2) 0.036(3) 0.042(3) 0.008(2) -0.015(2) -0.001(2)
C99 0.028(2) 0.020(2) 0.039(3) 0.0076(18) -0.004(2) 0.0008(17)
C100 0.024(2) 0.020(2) 0.0138(17) -0.0024(15) 0.0019(15) -0.0016(16)
C101 0.029(2) 0.040(3) 0.029(2) -0.010(2) 0.0077(19) -0.009(2)
C102 0.031(3) 0.044(3) 0.027(2) -0.014(2) -0.0002(19) -0.002(2)
C103 0.040(3) 0.028(2) 0.0183(19) -0.0038(16) 0.0023(18) 0.0081(19)
C104 0.044(3) 0.030(2) 0.021(2) 0.0026(17) 0.0117(19) -0.002(2)
C105 0.033(2) 0.0153(19) 0.0199(19) -0.0012(14) 0.0066(17) -0.0026(16)
C106 0.0179(19) 0.019(2) 0.024(2) 0.0003(15) 0.0065(16) -0.0020(15)
C107 0.048(3) 0.019(2) 0.023(2) -0.0040(16) 0.012(2) 0.0007(19)
C108 0.044(3) 0.027(2) 0.026(2) 0.0043(18) 0.009(2) -0.006(2)
C109 0.042(3) 0.025(2) 0.052(3) 0.011(2) 0.020(3) 0.001(2)
C110 0.101(6) 0.018(2) 0.088(5) 0.011(3) 0.068(5) 0.018(3)
C111 0.079(4) 0.022(2) 0.063(4) 0.006(2) 0.052(4) 0.008(3)
C112 0.018(2) 0.0189(19) 0.026(2) -0.0043(15) 0.0037(16) -0.0001(15)
C113 0.035(3) 0.024(2) 0.030(2) 0.0011(17) 0.0076(19) 0.0094(18)
C114 0.040(3) 0.030(2) 0.037(3) 0.0002(19) 0.013(2) 0.011(2)
C115 0.029(2) 0.033(3) 0.046(3) -0.002(2) 0.007(2) 0.010(2)
C116 0.031(3) 0.041(3) 0.038(3) 0.006(2) -0.005(2) 0.015(2)
C117 0.035(3) 0.035(2) 0.023(2) -0.0027(18) 0.0012(19) 0.006(2)
C118 0.030(2) 0.029(2) 0.027(2) -0.0040(18) 0.0060(18) -0.0112(19)
C119 0.060(4) 0.032(3) 0.038(3) -0.008(2) 0.025(3) -0.017(2)
C120 0.068(4) 0.028(3) 0.068(4) -0.012(3) 0.037(3) -0.014(3)
C121 0.051(3) 0.027(3) 0.054(3) 0.005(2) 0.009(3) -0.010(2)
C122 0.088(5) 0.032(3) 0.031(3) 0.002(2) 0.017(3) -0.001(3)
C123 0.078(4) 0.031(3) 0.032(3) -0.001(2) 0.020(3) 0.005(3)
C124 0.030(2) 0.037(3) 0.0168(18) -0.0038(17) 0.0025(17) 0.0012(19)
C125 0.037(3) 0.020(2) 0.026(2) -0.0025(17) 0.0087(18) -0.0022(18)
C126 0.062(4) 0.026(2) 0.028(2) -0.0017(19) 0.022(2) -0.001(2)
C127 0.060(4) 0.044(3) 0.022(2) -0.003(2) 0.008(2) 0.012(3)
C128 0.058(4) 0.077(5) 0.025(3) -0.017(3) 0.002(3) -0.014(3)
C129 0.041(3) 0.091(5) 0.026(2) -0.011(3) 0.004(2) -0.026(3)
C130 0.018(2) 0.027(2) 0.022(2) -0.0009(16) 0.0016(16) -0.0044(16)
C131 0.034(3) 0.022(2) 0.055(3) -0.006(2) -0.009(2) 0.006(2)
C132 0.026(3) 0.036(3) 0.072(4) -0.010(3) -0.021(3) 0.007(2)
C133 0.023(2) 0.036(3) 0.066(4) -0.013(3) -0.015(2) 0.000(2)
C134 0.031(3) 0.021(2) 0.054(3) -0.006(2) 0.001(2) -0.0010(19)
C135 0.020(2) 0.027(2) 0.032(2) 0.0036(18) 0.0038(17) 0.0030(17)
C136 0.019(2) 0.040(3) 0.024(2) -0.0015(18) 0.0007(17) -0.0042(18)
C137 0.066(4) 0.129(6) 0.064(4) 0.038(4) 0.033(3) 0.050(4)
C138 0.081(5) 0.127(6) 0.069(4) 0.039(4) 0.030(4) 0.052(4)
C139 0.026(3) 0.108(6) 0.043(3) -0.001(4) 0.007(2) 0.026(3)
C140 0.090(5) 0.115(5) 0.054(4) 0.011(4) 0.042(4) 0.040(4)
C141 0.086(5) 0.108(5) 0.051(4) 0.016(3) 0.035(3) 0.042(4)
C142 0.0147(18) 0.0190(19) 0.0185(18) 0.0007(14) 0.0025(14) -0.0003(14)
C143 0.0170(19) 0.0175(19) 0.028(2) -0.0001(15) -0.0008(16) 0.0005(15)
C144 0.022(2) 0.019(2) 0.042(3) -0.0041(18) 0.0002(19) -0.0033(16)
C145 0.019(2) 0.031(2) 0.028(2) -0.0037(18) -0.0004(17) -0.0075(17)
C146 0.024(2) 0.029(2) 0.043(3) 0.010(2) -0.010(2) 0.0006(18)
C147 0.027(2) 0.018(2) 0.047(3) 0.0039(19) -0.008(2) -0.0019(17)
C148 0.0159(19) 0.029(2) 0.0181(18) -0.0090(16) -0.0022(15) -0.0002(16)
C149 0.023(2) 0.025(2) 0.029(2) -0.0026(17) -0.0022(17) 0.0023(17)
C150 0.031(3) 0.030(2) 0.041(3) -0.008(2) -0.009(2) 0.010(2)
C151 0.035(3) 0.060(4) 0.033(3) -0.018(2) -0.007(2) 0.023(3)
C152 0.023(2) 0.097(5) 0.021(2) -0.012(3) 0.0012(19) 0.011(3)
C153 0.023(2) 0.050(3) 0.0175(19) -0.0035(19) 0.0010(17) 0.002(2)
C154 0.023(2) 0.0153(18) 0.0156(17) -0.0008(14) 0.0002(15) 0.0011(15)
C155 0.029(2) 0.0175(19) 0.025(2) 0.0027(16) 0.0078(17) 0.0010(16)
C156 0.039(3) 0.024(2) 0.030(2) 0.0021(18) 0.017(2) 0.0053(19)
C157 0.047(3) 0.024(2) 0.019(2) 0.0000(17) 0.0120(19) 0.009(2)
C158 0.037(3) 0.026(2) 0.018(2) -0.0024(16) -0.0039(18) 0.0062(19)
C159 0.024(2) 0.0210(19) 0.0199(19) -0.0025(15) 0.0028(16) -0.0002(15)
C160 0.021(2) 0.0168(18) 0.024(2) -0.0005(15) -0.0013(16) -0.0026(15)
C161 0.028(2) 0.021(2) 0.024(2) -0.0030(16) 0.0012(17) -0.0011(16)
C162 0.034(3) 0.016(2) 0.040(3) -0.0025(17) 0.000(2) 0.0006(17)
C163 0.032(3) 0.022(2) 0.040(3) 0.0077(18) -0.001(2) -0.0035(18)
C164 0.033(2) 0.026(2) 0.028(2) 0.0059(18) 0.0023(18) -0.0022(18)
C165 0.033(2) 0.023(2) 0.021(2) -0.0019(16) 0.0017(17) -0.0026(17)

loop_
_atom_type_symbol
_atom_type_description
_atom_type_scat_dispersion_real
_atom_type_scat_dispersion_imag
_atom_type_scat_source
C C 0.0033 0.0016 'International Tables Vol C Tables 4.2.6.8 and 6.1.1.4'
H H 0.0000 0.0000 'International Tables Vol C Tables 4.2.6.8 and 6.1.1.4'
As As 0.0499 2.0058 'International Tables Vol C Tables 4.2.6.8 and 6.1.1.4'
Ni Ni 0.3393 1.1124 'International Tables Vol C Tables 4.2.6.8 and 6.1.1.4'
O O 0.0106 0.0060 'International Tables Vol C Tables 4.2.6.8 and 6.1.1.4'
S S 0.1246 0.1234 'International Tables Vol C Tables 4.2.6.8 and 6.1.1.4'

loop_
_geom_angle_atom_site_label_1
_geom_angle_atom_site_label_2
_geom_angle_atom_site_label_3
_geom_angle
_geom_angle_site_symmetry_1
_geom_angle_site_symmetry_3
_geom_angle_publ_flag
C28 As1 C22 106.88(17) . . ?
C28 As1 C34 108.46(18) . . ?
C28 As1 C40 112.38(18) . . ?
C34 As1 C22 114.06(18) . . ?
C34 As1 C40 108.69(18) . . ?
C40 As1 C22 106.45(17) . . ?
C1 S1 Ni1 106.12(16) . . ?
O1 C1 S1 123.3(4) . . ?
O1 C1 C2 118.9(4) . . ?
C2 C1 S1 117.8(3) . . ?
S1 Ni1 S2 92.42(4) . . ?
S1 Ni1 S4 179.18(5) . . ?
S3 Ni1 S1 87.01(4) . . ?
S3 Ni1 S2 179.20(5) . . ?
S3 Ni1 S4 92.25(5) . . ?
S4 Ni1 S2 88.33(5) . . ?
C46 As2 C64 109.19(18) . . ?
C52 As2 C46 111.39(18) . . ?
C52 As2 C64 107.62(18) . . ?
C58 As2 C46 107.39(17) . . ?
C58 As2 C52 108.46(18) . . ?
C58 As2 C64 112.83(17) . . ?
C2 S2 Ni1 106.36(15) . . ?
C1 C2 S2 117.0(3) . . ?
O2 C2 C1 118.9(4) . . ?
O2 C2 S2 124.1(4) . . ?
S5 Ni2 S8 179.46(5) . . ?
S6 Ni2 S5 92.13(4) . . ?
S6 Ni2 S8 88.08(4) . . ?
S7 Ni2 S5 87.45(4) . . ?
S7 Ni2 S6 179.44(6) . . ?
S7 Ni2 S8 92.35(5) . . ?
C70 As3 C76 110.97(18) . . ?
C70 As3 C88 107.22(17) . . ?
C76 As3 C88 109.55(18) . . ?
C82 As3 C70 108.94(18) . . ?
C82 As3 C76 108.05(18) . . ?
C82 As3 C88 112.14(17) . . ?
C3 S3 Ni1 106.94(17) . . ?
O3 C3 S3 123.9(4) . . ?
O3 C3 C4 119.7(4) . . ?
C4 C3 S3 116.4(3) . . ?
S10 Ni3 S9 91.87(5) . . ?
S10 Ni3 S11 179.57(6) . . ?
S11 Ni3 S9 88.29(4) . . ?
S12 Ni3 S9 179.22(6) . . ?
S12 Ni3 S10 87.74(5) . . ?
S12 Ni3 S11 92.11(4) . . ?
C94 As4 C100 110.73(17) . . ?
C94 As4 C106 109.26(18) . . ?
C94 As4 C112 107.16(18) . . ?
C100 As4 C106 107.62(18) . . ?
C100 As4 C112 108.05(18) . . ?
C106 As4 C112 114.03(18) . . ?
C4 S4 Ni1 106.27(16) . . ?
C3 C4 S4 118.2(3) . . ?
O4 C4 C3 117.6(4) . . ?
O4 C4 S4 124.2(4) . . ?
C5 S5 Ni2 106.69(16) . . ?
C124 As5 C118 107.4(2) . . ?
C124 As5 C130 113.38(19) . . ?
C130 As5 C118 105.66(19) . . ?
C136 As5 C118 112.7(2) . . ?
C136 As5 C124 108.6(2) . . ?
C136 As5 C130 109.20(19) . . ?
O5 C5 S5 124.2(4) . . ?
O5 C5 C6 119.3(4) . . ?
C6 C5 S5 116.5(3) . . ?
C6 S6 Ni2 106.21(15) . . ?
C142 As6 C148 109.86(17) . . ?
C142 As6 C154 111.12(17) . . ?
C142 As6 C160 107.43(17) . . ?
C148 As6 C154 107.68(17) . . ?
C160 As6 C148 112.65(19) . . ?
C160 As6 C154 108.13(18) . . ?
C5 C6 S6 117.4(3) . . ?
O6 C6 C5 118.2(4) . . ?
O6 C6 S6 124.4(3) . . ?
O9 C9 S9 123.8(4) . . ?
O9 C9 C10 119.6(4) . . ?
C10 C9 S9 116.6(3) . . ?
C9 S9 Ni3 106.50(16) . . ?
O8 C8 S8 123.7(4) . . ?
O8 C8 C7 119.1(4) . . ?
C7 C8 S8 117.2(3) . . ?
C8 S8 Ni2 105.77(15) . . ?
C8 C7 S7 117.1(3) . . ?
O7 C7 C8 118.8(4) . . ?
O7 C7 S7 124.2(4) . . ?
C7 S7 Ni2 106.17(16) . . ?
C10 S10 Ni3 106.43(16) . . ?
C9 C10 S10 117.8(3) . . ?
O10 C10 C9 118.4(4) . . ?
O10 C10 S10 123.8(4) . . ?
O11 C11 S11 124.5(4) . . ?
O11 C11 C12 118.4(4) . . ?
C12 C11 S11 117.1(3) . . ?
C11 S11 Ni3 106.43(16) . . ?
O13 C13 C14 123.3(8) . . ?
O13 C13 C15 121.0(7) . . ?
C14 C13 C15 115.7(6) . . ?
C11 C12 S12 117.4(3) . . ?
O12 C12 C11 118.5(4) . . ?
O12 C12 S12 124.0(4) . . ?
C12 S12 Ni3 106.44(16) . . ?
C13 C14 H14A 109.5 . . ?
C13 C14 H14B 109.5 . . ?
C13 C14 H14C 109.5 . . ?
H14A C14 H14B 109.5 . . ?
H14A C14 H14C 109.5 . . ?
H14B C14 H14C 109.5 . . ?
C13 C15 H15A 109.5 . . ?
C13 C15 H15B 109.5 . . ?
C13 C15 H15C 109.5 . . ?
H15A C15 H15B 109.5 . . ?
H15A C15 H15C 109.5 . . ?
H15B C15 H15C 109.5 . . ?
O15 C19 C20 122.4(6) . . ?
O15 C19 C21 120.5(5) . . ?
C20 C19 C21 117.1(5) . . ?
H18A C18 H18B 109.5 . . ?
H18A C18 H18C 109.5 . . ?
H18B C18 H18C 109.5 . . ?
C16 C18 H18A 109.5 . . ?
C16 C18 H18B 109.5 . . ?
C16 C18 H18C 109.5 . . ?
H17A C17 H17B 109.5 . . ?
H17A C17 H17C 109.5 . . ?
H17B C17 H17C 109.5 . . ?
C16 C17 H17A 109.5 . . ?
C16 C17 H17B 109.5 . . ?
C16 C17 H17C 109.5 . . ?
O14 C16 C18 121.4(8) . . ?
O14 C16 C17 122.7(7) . . ?
C18 C16 C17 115.9(6) . . ?
C19 C20 H20A 109.5 . . ?
C19 C20 H20B 109.5 . . ?
C19 C20 H20C 109.5 . . ?
H20A C20 H20B 109.5 . . ?
H20A C20 H20C 109.5 . . ?
H20B C20 H20C 109.5 . . ?
C19 C21 H21A 109.5 . . ?
C19 C21 H21B 109.5 . . ?
C19 C21 H21C 109.5 . . ?
H21A C21 H21B 109.5 . . ?
H21A C21 H21C 109.5 . . ?
H21B C21 H21C 109.5 . . ?
C23 C22 As1 119.2(3) . . ?
C23 C22 C27 120.6(4) . . ?
C27 C22 As1 119.9(3) . . ?
C22 C23 H23 120.3 . . ?
C22 C23 C24 119.4(4) . . ?
C24 C23 H23 120.3 . . ?
C23 C24 H24 119.8 . . ?
C25 C24 C23 120.4(4) . . ?
C25 C24 H24 119.8 . . ?
C24 C25 H25 119.9 . . ?
C24 C25 C26 120.3(4) . . ?
C26 C25 H25 119.9 . . ?
C25 C26 H26 120.2 . . ?
C27 C26 C25 119.7(4) . . ?
C27 C26 H26 120.2 . . ?
C22 C27 H27 120.2 . . ?
C26 C27 C22 119.6(4) . . ?
C26 C27 H27 120.2 . . ?
C29 C28 As1 120.2(3) . . ?
C33 C28 As1 117.8(3) . . ?
C33 C28 C29 122.0(4) . . ?
C28 C29 H29 120.8 . . ?
C30 C29 C28 118.4(4) . . ?
C30 C29 H29 120.8 . . ?
C30 C31 H31 119.6 . . ?
C30 C31 C32 120.9(4) . . ?
C32 C31 H31 119.6 . . ?
C29 C30 H30 119.8 . . ?
C31 C30 C29 120.3(4) . . ?
C31 C30 H30 119.8 . . ?
C31 C32 H32 120.1 . . ?
C31 C32 C33 119.9(4) . . ?
C33 C32 H32 120.1 . . ?
C28 C33 C32 118.5(4) . . ?
C28 C33 H33 120.7 . . ?
C32 C33 H33 120.7 . . ?
C35 C34 As1 117.7(3) . . ?
C39 C34 As1 122.0(3) . . ?
C39 C34 C35 120.2(4) . . ?
C35 C36 H36 120.1 . . ?
C37 C36 H36 120.1 . . ?
C37 C36 C35 119.8(4) . . ?
C34 C35 H35 120.0 . . ?
C36 C35 C34 120.0(4) . . ?
C36 C35 H35 120.0 . . ?
C34 C39 H39 120.3 . . ?
C34 C39 C38 119.3(4) . . ?
C38 C39 H39 120.3 . . ?
C39 C38 H38 119.9 . . ?
C39 C38 C37 120.2(4) . . ?
C37 C38 H38 119.9 . . ?
C36 C37 C38 120.5(4) . . ?
C36 C37 H37 119.7 . . ?
C38 C37 H37 119.7 . . ?
C41 C40 As1 119.8(3) . . ?
C41 C40 C45 120.7(4) . . ?
C45 C40 As1 119.4(3) . . ?
C40 C41 H41 120.3 . . ?
C40 C41 C42 119.3(4) . . ?
C42 C41 H41 120.3 . . ?
C41 C42 H42 119.9 . . ?
C43 C42 C41 120.2(4) . . ?
C43 C42 H42 119.9 . . ?
C43 C44 H44 120.1 . . ?
C45 C44 H44 120.1 . . ?
C45 C44 C43 119.9(5) . . ?
C42 C43 C44 120.5(4) . . ?
C42 C43 H43 119.8 . . ?
C44 C43 H43 119.8 . . ?
C40 C45 H45 120.3 . . ?
C44 C45 C40 119.5(4) . . ?
C44 C45 H45 120.3 . . ?
C47 C46 As2 117.8(3) . . ?
C51 C46 As2 120.8(3) . . ?
C51 C46 C47 121.4(4) . . ?
C46 C47 H47 120.3 . . ?
C48 C47 C46 119.4(4) . . ?
C48 C47 H47 120.3 . . ?
C48 C49 H49 119.3 . . ?
C50 C49 H49 119.3 . . ?
C50 C49 C48 121.4(4) . . ?
C47 C48 C49 119.2(4) . . ?
C47 C48 H48 120.4 . . ?
C49 C48 H48 120.4 . . ?
C49 C50 H50 120.1 . . ?
C49 C50 C51 119.8(4) . . ?
C51 C50 H50 120.1 . . ?
C46 C51 C50 118.8(4) . . ?
C46 C51 H51 120.6 . . ?
C50 C51 H51 120.6 . . ?
C53 C52 As2 118.4(3) . . ?
C53 C52 C57 121.3(4) . . ?
C57 C52 As2 120.3(3) . . ?
C53 C54 H54 120.0 . . ?
C55 C54 H54 120.0 . . ?
C55 C54 C53 120.1(4) . . ?
C52 C53 H53 120.5 . . ?
C54 C53 C52 118.9(4) . . ?
C54 C53 H53 120.5 . . ?
C54 C55 H55 119.6 . . ?
C54 C55 C56 120.7(4) . . ?
C56 C55 H55 119.6 . . ?
C59 C58 As2 119.2(3) . . ?
C63 C58 As2 119.8(3) . . ?
C63 C58 C59 120.9(4) . . ?
C52 C57 H57 120.5 . . ?
C56 C57 C52 119.0(4) . . ?
C56 C57 H57 120.5 . . ?
C55 C56 H56 120.0 . . ?
C57 C56 C55 119.9(5) . . ?
C57 C56 H56 120.0 . . ?
C58 C59 H59 120.3 . . ?
C60 C59 C58 119.3(4) . . ?
C60 C59 H59 120.3 . . ?
C59 C60 H60 119.8 . . ?
C59 C60 C61 120.4(4) . . ?
C61 C60 H60 119.8 . . ?
C60 C61 H61 119.9 . . ?
C60 C61 C62 120.2(4) . . ?
C62 C61 H61 119.9 . . ?
C61 C62 H62 120.0 . . ?
C61 C62 C63 120.0(4) . . ?
C63 C62 H62 120.0 . . ?
C58 C63 C62 119.2(4) . . ?
C58 C63 H63 120.4 . . ?
C62 C63 H63 120.4 . . ?
C65 C64 As2 119.5(3) . . ?
C69 C64 As2 119.6(3) . . ?
C69 C64 C65 120.8(4) . . ?
C64 C65 H65 120.6 . . ?
C66 C65 C64 118.8(4) . . ?
C66 C65 H65 120.6 . . ?
C65 C66 H66 119.7 . . ?
C67 C66 C65 120.6(4) . . ?
C67 C66 H66 119.7 . . ?
C66 C67 H67 120.1 . . ?
C66 C67 C68 119.9(4) . . ?
C68 C67 H67 120.1 . . ?
C67 C68 H68 119.9 . . ?
C69 C68 C67 120.2(4) . . ?
C69 C68 H68 119.9 . . ?
C64 C69 C68 119.7(4) . . ?
C64 C69 H69 120.1 . . ?
C68 C69 H69 120.1 . . ?
C71 C70 As3 119.0(3) . . ?
C71 C70 C75 121.2(4) . . ?
C75 C70 As3 119.8(3) . . ?
C70 C71 H71 120.5 . . ?
C70 C71 C72 118.9(4) . . ?
C72 C71 H71 120.5 . . ?
C71 C72 H72 120.0 . . ?
C73 C72 C71 119.9(4) . . ?
C73 C72 H72 120.0 . . ?
C72 C73 H73 119.5 . . ?
C74 C73 C72 121.1(4) . . ?
C74 C73 H73 119.5 . . ?
C73 C74 H74 120.0 . . ?
C73 C74 C75 120.0(5) . . ?
C75 C74 H74 120.0 . . ?
C70 C75 H75 120.5 . . ?
C74 C75 C70 118.9(4) . . ?
C74 C75 H75 120.5 . . ?
C77 C76 As3 121.0(3) . . ?
C77 C76 C81 120.4(4) . . ?
C81 C76 As3 118.6(3) . . ?
C76 C77 H77 120.4 . . ?
C78 C77 C76 119.2(4) . . ?
C78 C77 H77 120.4 . . ?
C77 C78 H78 119.6 . . ?
C79 C78 C77 120.7(4) . . ?
C79 C78 H78 119.6 . . ?
C78 C79 H79 119.7 . . ?
C78 C79 C80 120.6(4) . . ?
C80 C79 H79 119.7 . . ?
C79 C80 H80 120.2 . . ?
C81 C80 C79 119.7(4) . . ?
C81 C80 H80 120.2 . . ?
C76 C81 H81 120.3 . . ?
C80 C81 C76 119.4(4) . . ?
C80 C81 H81 120.3 . . ?
C83 C82 As3 119.4(3) . . ?
C87 C82 As3 119.5(3) . . ?
C87 C82 C83 121.0(4) . . ?
C82 C83 H83 120.4 . . ?
C84 C83 C82 119.1(4) . . ?
C84 C83 H83 120.4 . . ?
C83 C84 H84 120.0 . . ?
C83 C84 C85 120.0(4) . . ?
C85 C84 H84 120.0 . . ?
C84 C85 H85 119.8 . . ?
C86 C85 C84 120.5(4) . . ?
C86 C85 H85 119.8 . . ?
C85 C86 H86 120.0 . . ?
C87 C86 C85 119.9(4) . . ?
C87 C86 H86 120.0 . . ?
C82 C87 H87 120.3 . . ?
C86 C87 C82 119.5(4) . . ?
C86 C87 H87 120.3 . . ?
C89 C88 As3 118.9(3) . . ?
C93 C88 As3 119.9(3) . . ?
C93 C88 C89 121.1(4) . . ?
C88 C89 H89 120.5 . . ?
C88 C89 C90 118.9(4) . . ?
C90 C89 H89 120.5 . . ?
C89 C90 H90 120.1 . . ?
C91 C90 C89 119.9(4) . . ?
C91 C90 H90 120.1 . . ?
C90 C91 H91 119.7 . . ?
C90 C91 C92 120.5(4) . . ?
C92 C91 H91 119.7 . . ?
C91 C92 H92 119.9 . . ?
C93 C92 C91 120.1(4) . . ?
C93 C92 H92 119.9 . . ?
C88 C93 H93 120.3 . . ?
C92 C93 C88 119.5(4) . . ?
C92 C93 H93 120.3 . . ?
C95 C94 As4 118.4(3) . . ?
C95 C94 C99 121.4(4) . . ?
C99 C94 As4 120.1(3) . . ?
C94 C95 H95 120.2 . . ?
C94 C95 C96 119.7(4) . . ?
C96 C95 H95 120.2 . . ?
C95 C96 H96 120.1 . . ?
C95 C96 C97 119.7(4) . . ?
C97 C96 H96 120.1 . . ?
C96 C97 H97 119.8 . . ?
C98 C97 C96 120.4(4) . . ?
C98 C97 H97 119.8 . . ?
C97 C98 H98 119.6 . . ?
C97 C98 C99 120.9(5) . . ?
C99 C98 H98 119.6 . . ?
C94 C99 C98 117.9(4) . . ?
C94 C99 H99 121.1 . . ?
C98 C99 H99 121.1 . . ?
C101 C100 As4 118.9(3) . . ?
C105 C100 As4 120.6(3) . . ?
C105 C100 C101 120.5(4) . . ?
C100 C101 H101 120.3 . . ?
C102 C101 C100 119.5(4) . . ?
C102 C101 H101 120.3 . . ?
C101 C102 H102 119.9 . . ?
C103 C102 C101 120.3(4) . . ?
C103 C102 H102 119.9 . . ?
C102 C103 H103 119.9 . . ?
C102 C103 C104 120.2(4) . . ?
C104 C103 H103 119.9 . . ?
C103 C104 H104 120.1 . . ?
C103 C104 C105 119.7(4) . . ?
C105 C104 H104 120.1 . . ?
C100 C105 C104 119.8(4) . . ?
C100 C105 H105 120.1 . . ?
C104 C105 H105 120.1 . . ?
C107 C106 As4 121.4(3) . . ?
C111 C106 As4 117.9(3) . . ?
C111 C106 C107 120.5(4) . . ?
C106 C107 H107 120.4 . . ?
C106 C107 C108 119.1(4) . . ?
C108 C107 H107 120.4 . . ?
C107 C108 H108 119.9 . . ?
C109 C108 C107 120.2(4) . . ?
C109 C108 H108 119.9 . . ?
C108 C109 H109 119.6 . . ?
C108 C109 C110 120.8(5) . . ?
C110 C109 H109 119.6 . . ?
C109 C110 H110 120.3 . . ?
C109 C110 C111 119.5(5) . . ?
C111 C110 H110 120.3 . . ?
C106 C111 C110 119.8(5) . . ?
C106 C111 H111 120.1 . . ?
C110 C111 H111 120.1 . . ?
C113 C112 As4 118.8(3) . . ?
C117 C112 As4 119.6(3) . . ?
C117 C112 C113 121.4(4) . . ?
C112 C113 H113 120.6 . . ?
C112 C113 C114 118.9(4) . . ?
C114 C113 H113 120.6 . . ?
C113 C114 H114 119.9 . . ?
C115 C114 C113 120.1(5) . . ?
C115 C114 H114 119.9 . . ?
C114 C115 H115 119.7 . . ?
C114 C115 C116 120.6(4) . . ?
C116 C115 H115 119.7 . . ?
C115 C116 H116 120.0 . . ?
C115 C116 C117 120.1(4) . . ?
C117 C116 H116 120.0 . . ?
C112 C117 C116 118.8(4) . . ?
C112 C117 H117 120.6 . . ?
C116 C117 H117 120.6 . . ?
C119 C118 As5 119.3(4) . . ?
C123 C118 As5 119.1(4) . . ?
C123 C118 C119 121.4(5) . . ?
C118 C119 H119 120.5 . . ?
C118 C119 C120 118.9(5) . . ?
C120 C119 H119 120.5 . . ?
C119 C120 H120 119.7 . . ?
C121 C120 C119 120.7(5) . . ?
C121 C120 H120 119.7 . . ?
C120 C121 H121 120.4 . . ?
C122 C121 C120 119.2(5) . . ?
C122 C121 H121 120.4 . . ?
C121 C122 H122 119.6 . . ?
C121 C122 C123 120.9(5) . . ?
C123 C122 H122 119.6 . . ?
C118 C123 C122 118.9(5) . . ?
C118 C123 H123 120.6 . . ?
C122 C123 H123 120.6 . . ?
C125 C124 As5 121.3(4) . . ?
C125 C124 C129 120.9(4) . . ?
C129 C124 As5 117.8(4) . . ?
C124 C125 H125 120.6 . . ?
C124 C125 C126 118.8(5) . . ?
C126 C125 H125 120.6 . . ?
C125 C126 H126 119.3 . . ?
C125 C126 C127 121.3(5) . . ?
C127 C126 H126 119.3 . . ?
C126 C127 H127 120.5 . . ?
C128 C127 C126 119.0(5) . . ?
C128 C127 H127 120.5 . . ?
C127 C128 H128 119.5 . . ?
C127 C128 C129 120.9(6) . . ?
C129 C128 H128 119.5 . . ?
C124 C129 H129 120.5 . . ?
C128 C129 C124 118.9(5) . . ?
C128 C129 H129 120.5 . . ?
C131 C130 As5 117.9(3) . . ?
C135 C130 As5 120.4(3) . . ?
C135 C130 C131 121.6(4) . . ?
C130 C131 H131 120.7 . . ?
C130 C131 C132 118.6(5) . . ?
C132 C131 H131 120.7 . . ?
C131 C132 H132 119.9 . . ?
C133 C132 C131 120.2(5) . . ?
C133 C132 H132 119.9 . . ?
C132 C133 H133 120.1 . . ?
C134 C133 C132 119.9(5) . . ?
C134 C133 H133 120.1 . . ?
C133 C134 H134 119.6 . . ?
C135 C134 C133 120.9(5) . . ?
C135 C134 H134 119.6 . . ?
C130 C135 H135 120.6 . . ?
C134 C135 C130 118.9(4) . . ?
C134 C135 H135 120.6 . . ?
C137 C136 As5 119.4(4) . . ?
C141 C136 As5 122.6(5) . . ?
C141 C136 C137 118.0(6) . . ?
C136 C137 H137 120.1 . . ?
C136 C137 C138 119.8(7) . . ?
C138 C137 H137 120.1 . . ?
C137 C138 H138 119.0 . . ?
C139 C138 C137 122.1(7) . . ?
C139 C138 H138 119.0 . . ?
C138 C139 H139 121.3 . . ?
C140 C139 C138 117.3(6) . . ?
C140 C139 H139 121.3 . . ?
C139 C140 H140 119.3 . . ?
C139 C140 C141 121.4(6) . . ?
C141 C140 H140 119.3 . . ?
C136 C141 C140 121.2(7) . . ?
C136 C141 H141 119.4 . . ?
C140 C141 H141 119.4 . . ?
C143 C142 As6 120.0(3) . . ?
C147 C142 As6 119.2(3) . . ?
C147 C142 C143 120.8(4) . . ?
C142 C143 H143 120.3 . . ?
C142 C143 C144 119.4(4) . . ?
C144 C143 H143 120.3 . . ?
C143 C144 H144 120.1 . . ?
C145 C144 C143 119.7(4) . . ?
C145 C144 H144 120.1 . . ?
C144 C145 H145 119.9 . . ?
C146 C145 C144 120.2(4) . . ?
C146 C145 H145 119.9 . . ?
C145 C146 H146 119.9 . . ?
C145 C146 C147 120.2(4) . . ?
C147 C146 H146 119.9 . . ?
C142 C147 C146 119.6(4) . . ?
C142 C147 H147 120.2 . . ?
C146 C147 H147 120.2 . . ?
C149 C148 As6 117.9(3) . . ?
C149 C148 C153 122.0(4) . . ?
C153 C148 As6 119.9(4) . . ?
C148 C149 H149 120.4 . . ?
C150 C149 C148 119.2(5) . . ?
C150 C149 H149 120.4 . . ?
C149 C150 H150 120.2 . . ?
C149 C150 C151 119.5(5) . . ?
C151 C150 H150 120.2 . . ?
C150 C151 H151 119.5 . . ?
C152 C151 C150 121.0(5) . . ?
C152 C151 H151 119.5 . . ?
C151 C152 H152 119.7 . . ?
C151 C152 C153 120.5(5) . . ?
C153 C152 H152 119.7 . . ?
C148 C153 C152 117.7(5) . . ?
C148 C153 H153 121.1 . . ?
C152 C153 H153 121.1 . . ?
C155 C154 As6 120.2(3) . . ?
C159 C154 As6 118.7(3) . . ?
C159 C154 C155 121.1(4) . . ?
C154 C155 H155 120.5 . . ?
C154 C155 C156 118.9(4) . . ?
C156 C155 H155 120.5 . . ?
C155 C156 H156 120.0 . . ?
C157 C156 C155 120.0(4) . . ?
C157 C156 H156 120.0 . . ?
C156 C157 H157 119.7 . . ?
C158 C157 C156 120.7(4) . . ?
C158 C157 H157 119.7 . . ?
C157 C158 H158 120.2 . . ?
C159 C158 C157 119.6(4) . . ?
C159 C158 H158 120.2 . . ?
C154 C159 H159 120.1 . . ?
C158 C159 C154 119.7(4) . . ?
C158 C159 H159 120.1 . . ?
C161 C160 As6 119.6(3) . . ?
C165 C160 As6 119.7(3) . . ?
C165 C160 C161 120.6(4) . . ?
C160 C161 H161 120.7 . . ?
C162 C161 C160 118.6(4) . . ?
C162 C161 H161 120.7 . . ?
C161 C162 H162 119.6 . . ?
C163 C162 C161 120.8(4) . . ?
C163 C162 H162 119.6 . . ?
C162 C163 H163 119.8 . . ?
C162 C163 C164 120.4(4) . . ?
C164 C163 H163 119.8 . . ?
C163 C164 H164 120.0 . . ?
C165 C164 C163 120.1(4) . . ?
C165 C164 H164 120.0 . . ?
C160 C165 H165 120.3 . . ?
C164 C165 C160 119.5(4) . . ?
C164 C165 H165 120.3 . . ?

loop_
_geom_bond_atom_site_label_1
_geom_bond_atom_site_label_2
_geom_bond_distance
_geom_bond_site_symmetry_2
_geom_bond_publ_flag
As1 C22 1.919(4) . ?
As1 C28 1.904(4) . ?
As1 C34 1.906(4) . ?
As1 C40 1.911(4) . ?
O1 C1 1.220(5) . ?
S1 C1 1.735(4) . ?
S1 Ni1 2.1754(11) . ?
C1 C2 1.541(6) . ?
Ni1 S2 2.1784(12) . ?
Ni1 S3 2.1730(12) . ?
Ni1 S4 2.1778(12) . ?
As2 C46 1.911(4) . ?
As2 C52 1.910(4) . ?
As2 C58 1.906(4) . ?
As2 C64 1.914(4) . ?
O2 C2 1.223(5) . ?
S2 C2 1.736(4) . ?
Ni2 S5 2.1731(12) . ?
Ni2 S6 2.1712(12) . ?
Ni2 S8 2.1784(11) . ?
Ni2 S7 2.1668(12) . ?
As3 C70 1.909(4) . ?
As3 C76 1.912(4) . ?
As3 C82 1.906(4) . ?
As3 C88 1.919(4) . ?
O3 C3 1.208(6) . ?
S3 C3 1.733(5) . ?
C3 C4 1.554(7) . ?
Ni3 S9 2.1831(12) . ?
Ni3 S10 2.1820(12) . ?
Ni3 S11 2.1829(12) . ?
Ni3 S12 2.1784(12) . ?
As4 C94 1.910(4) . ?
As4 C100 1.911(4) . ?
As4 C106 1.912(4) . ?
As4 C112 1.917(4) . ?
O4 C4 1.230(5) . ?
S4 C4 1.722(5) . ?
O5 C5 1.218(5) . ?
S5 C5 1.730(5) . ?
As5 C118 1.922(5) . ?
As5 C124 1.904(4) . ?
As5 C130 1.913(4) . ?
As5 C136 1.903(5) . ?
C5 C6 1.554(6) . ?
O6 C6 1.226(5) . ?
S6 C6 1.723(4) . ?
As6 C142 1.904(4) . ?
As6 C148 1.907(4) . ?
As6 C154 1.909(4) . ?
As6 C160 1.907(4) . ?
C9 S9 1.736(4) . ?
C9 O9 1.214(5) . ?
C9 C10 1.543(6) . ?
C8 S8 1.735(4) . ?
C8 O8 1.219(5) . ?
C8 C7 1.547(6) . ?
C7 S7 1.720(4) . ?
C7 O7 1.226(5) . ?
S10 C10 1.723(5) . ?
O10 C10 1.224(5) . ?
C11 S11 1.728(5) . ?
C11 O11 1.219(5) . ?
C11 C12 1.553(6) . ?
C13 O13 1.203(8) . ?
C13 C14 1.454(9) . ?
C13 C15 1.469(10) . ?
C12 S12 1.723(5) . ?
C12 O12 1.222(5) . ?
C14 H14A 0.9800 . ?
C14 H14B 0.9800 . ?
C14 H14C 0.9800 . ?
O14 C16 1.178(8) . ?
C15 H15A 0.9800 . ?
C15 H15B 0.9800 . ?
C15 H15C 0.9800 . ?
O15 C19 1.226(6) . ?
C19 C20 1.450(8) . ?
C19 C21 1.507(8) . ?
C18 H18A 0.9800 . ?
C18 H18B 0.9800 . ?
C18 H18C 0.9800 . ?
C18 C16 1.437(11) . ?
C17 H17A 0.9800 . ?
C17 H17B 0.9800 . ?
C17 H17C 0.9800 . ?
C17 C16 1.516(10) . ?
C20 H20A 0.9800 . ?
C20 H20B 0.9800 . ?
C20 H20C 0.9800 . ?
C21 H21A 0.9800 . ?
C21 H21B 0.9800 . ?
C21 H21C 0.9800 . ?
C22 C23 1.387(6) . ?
C22 C27 1.392(6) . ?
C23 H23 0.9500 . ?
C23 C24 1.388(6) . ?
C24 H24 0.9500 . ?
C24 C25 1.373(7) . ?
C25 H25 0.9500 . ?
C25 C26 1.399(7) . ?
C26 H26 0.9500 . ?
C26 C27 1.385(6) . ?
C27 H27 0.9500 . ?
C28 C29 1.394(6) . ?
C28 C33 1.386(6) . ?
C29 H29 0.9500 . ?
C29 C30 1.390(6) . ?
C31 H31 0.9500 . ?
C31 C30 1.376(7) . ?
C31 C32 1.388(6) . ?
C30 H30 0.9500 . ?
C32 H32 0.9500 . ?
C32 C33 1.396(6) . ?
C33 H33 0.9500 . ?
C34 C35 1.397(6) . ?
C34 C39 1.385(6) . ?
C36 H36 0.9500 . ?
C36 C35 1.393(6) . ?
C36 C37 1.368(7) . ?
C35 H35 0.9500 . ?
C39 H39 0.9500 . ?
C39 C38 1.391(6) . ?
C38 H38 0.9500 . ?
C38 C37 1.395(7) . ?
C37 H37 0.9500 . ?
C40 C41 1.383(6) . ?
C40 C45 1.390(6) . ?
C41 H41 0.9500 . ?
C41 C42 1.390(6) . ?
C42 H42 0.9500 . ?
C42 C43 1.374(7) . ?
C44 H44 0.9500 . ?
C44 C43 1.388(7) . ?
C44 C45 1.383(7) . ?
C43 H43 0.9500 . ?
C45 H45 0.9500 . ?
C46 C47 1.399(6) . ?
C46 C51 1.381(6) . ?
C47 H47 0.9500 . ?
C47 C48 1.384(6) . ?
C49 H49 0.9500 . ?
C49 C48 1.387(7) . ?
C49 C50 1.382(7) . ?
C48 H48 0.9500 . ?
C50 H50 0.9500 . ?
C50 C51 1.396(6) . ?
C51 H51 0.9500 . ?
C52 C53 1.392(6) . ?
C52 C57 1.395(6) . ?
C54 H54 0.9500 . ?
C54 C53 1.388(6) . ?
C54 C55 1.375(7) . ?
C53 H53 0.9500 . ?
C55 H55 0.9500 . ?
C55 C56 1.399(7) . ?
C58 C59 1.391(6) . ?
C58 C63 1.386(6) . ?
C57 H57 0.9500 . ?
C57 C56 1.376(6) . ?
C56 H56 0.9500 . ?
C59 H59 0.9500 . ?
C59 C60 1.384(6) . ?
C60 H60 0.9500 . ?
C60 C61 1.384(7) . ?
C61 H61 0.9500 . ?
C61 C62 1.387(7) . ?
C62 H62 0.9500 . ?
C62 C63 1.396(6) . ?
C63 H63 0.9500 . ?
C64 C65 1.399(6) . ?
C64 C69 1.380(6) . ?
C65 H65 0.9500 . ?
C65 C66 1.386(6) . ?
C66 H66 0.9500 . ?
C66 C67 1.384(6) . ?
C67 H67 0.9500 . ?
C67 C68 1.389(6) . ?
C68 H68 0.9500 . ?
C68 C69 1.381(6) . ?
C69 H69 0.9500 . ?
C70 C71 1.388(6) . ?
C70 C75 1.399(6) . ?
C71 H71 0.9500 . ?
C71 C72 1.395(6) . ?
C72 H72 0.9500 . ?
C72 C73 1.383(7) . ?
C73 H73 0.9500 . ?
C73 C74 1.379(7) . ?
C74 H74 0.9500 . ?
C74 C75 1.392(6) . ?
C75 H75 0.9500 . ?
C76 C77 1.384(6) . ?
C76 C81 1.401(6) . ?
C77 H77 0.9500 . ?
C77 C78 1.378(6) . ?
C78 H78 0.9500 . ?
C78 C79 1.370(7) . ?
C79 H79 0.9500 . ?
C79 C80 1.384(7) . ?
C80 H80 0.9500 . ?
C80 C81 1.380(6) . ?
C81 H81 0.9500 . ?
C82 C83 1.394(6) . ?
C82 C87 1.389(6) . ?
C83 H83 0.9500 . ?
C83 C84 1.386(6) . ?
C84 H84 0.9500 . ?
C84 C85 1.393(7) . ?
C85 H85 0.9500 . ?
C85 C86 1.388(7) . ?
C86 H86 0.9500 . ?
C86 C87 1.386(6) . ?
C87 H87 0.9500 . ?
C88 C89 1.393(6) . ?
C88 C93 1.388(6) . ?
C89 H89 0.9500 . ?
C89 C90 1.397(7) . ?
C90 H90 0.9500 . ?
C90 C91 1.387(7) . ?
C91 H91 0.9500 . ?
C91 C92 1.389(6) . ?
C92 H92 0.9500 . ?
C92 C93 1.382(6) . ?
C93 H93 0.9500 . ?
C94 C95 1.382(6) . ?
C94 C99 1.397(6) . ?
C95 H95 0.9500 . ?
C95 C96 1.386(6) . ?
C96 H96 0.9500 . ?
C96 C97 1.388(7) . ?
C97 H97 0.9500 . ?
C97 C98 1.376(7) . ?
C98 H98 0.9500 . ?
C98 C99 1.398(7) . ?
C99 H99 0.9500 . ?
C100 C101 1.388(6) . ?
C100 C105 1.379(6) . ?
C101 H101 0.9500 . ?
C101 C102 1.381(6) . ?
C102 H102 0.9500 . ?
C102 C103 1.380(7) . ?
C103 H103 0.9500 . ?
C103 C104 1.385(7) . ?
C104 H104 0.9500 . ?
C104 C105 1.388(6) . ?
C105 H105 0.9500 . ?
C106 C107 1.379(6) . ?
C106 C111 1.377(6) . ?
C107 H107 0.9500 . ?
C107 C108 1.392(6) . ?
C108 H108 0.9500 . ?
C108 C109 1.362(7) . ?
C109 H109 0.9500 . ?
C109 C110 1.374(8) . ?
C110 H110 0.9500 . ?
C110 C111 1.389(7) . ?
C111 H111 0.9500 . ?
C112 C113 1.391(6) . ?
C112 C117 1.369(6) . ?
C113 H113 0.9500 . ?
C113 C114 1.392(6) . ?
C114 H114 0.9500 . ?
C114 C115 1.369(7) . ?
C115 H115 0.9500 . ?
C115 C116 1.378(7) . ?
C116 H116 0.9500 . ?
C116 C117 1.400(7) . ?
C117 H117 0.9500 . ?
C118 C119 1.380(7) . ?
C118 C123 1.373(7) . ?
C119 H119 0.9500 . ?
C119 C120 1.391(8) . ?
C120 H120 0.9500 . ?
C120 C121 1.382(8) . ?
C121 H121 0.9500 . ?
C121 C122 1.377(8) . ?
C122 H122 0.9500 . ?
C122 C123 1.393(8) . ?
C123 H123 0.9500 . ?
C124 C125 1.368(7) . ?
C124 C129 1.396(7) . ?
C125 H125 0.9500 . ?
C125 C126 1.383(6) . ?
C126 H126 0.9500 . ?
C126 C127 1.386(8) . ?
C127 H127 0.9500 . ?
C127 C128 1.367(9) . ?
C128 H128 0.9500 . ?
C128 C129 1.385(7) . ?
C129 H129 0.9500 . ?
C130 C131 1.388(6) . ?
C130 C135 1.384(6) . ?
C131 H131 0.9500 . ?
C131 C132 1.393(7) . ?
C132 H132 0.9500 . ?
C132 C133 1.389(8) . ?
C133 H133 0.9500 . ?
C133 C134 1.380(7) . ?
C134 H134 0.9500 . ?
C134 C135 1.379(7) . ?
C135 H135 0.9500 . ?
C136 C137 1.342(8) . ?
C136 C141 1.338(8) . ?
C137 H137 0.9500 . ?
C137 C138 1.369(10) . ?
C138 H138 0.9500 . ?
C138 C139 1.362(9) . ?
C139 H139 0.9500 . ?
C139 C140 1.302(10) . ?
C140 H140 0.9500 . ?
C140 C141 1.391(10) . ?
C141 H141 0.9500 . ?
C142 C143 1.388(6) . ?
C142 C147 1.377(6) . ?
C143 H143 0.9500 . ?
C143 C144 1.399(6) . ?
C144 H144 0.9500 . ?
C144 C145 1.387(7) . ?
C145 H145 0.9500 . ?
C145 C146 1.381(7) . ?
C146 H146 0.9500 . ?
C146 C147 1.390(7) . ?
C147 H147 0.9500 . ?
C148 C149 1.392(6) . ?
C148 C153 1.395(6) . ?
C149 H149 0.9500 . ?
C149 C150 1.390(6) . ?
C150 H150 0.9500 . ?
C150 C151 1.391(8) . ?
C151 H151 0.9500 . ?
C151 C152 1.381(9) . ?
C152 H152 0.9500 . ?
C152 C153 1.403(7) . ?
C153 H153 0.9500 . ?
C154 C155 1.390(6) . ?
C154 C159 1.388(6) . ?
C155 H155 0.9500 . ?
C155 C156 1.392(6) . ?
C156 H156 0.9500 . ?
C156 C157 1.389(7) . ?
C157 H157 0.9500 . ?
C157 C158 1.387(7) . ?
C158 H158 0.9500 . ?
C158 C159 1.387(6) . ?
C159 H159 0.9500 . ?
C160 C161 1.399(6) . ?
C160 C165 1.394(6) . ?
C161 H161 0.9500 . ?
C161 C162 1.395(6) . ?
C162 H162 0.9500 . ?
C162 C163 1.368(7) . ?
C163 H163 0.9500 . ?
C163 C164 1.391(7) . ?
C164 H164 0.9500 . ?
C164 C165 1.383(6) . ?
C165 H165 0.9500 . ?

loop_
_geom_torsion_atom_site_label_1
_geom_torsion_atom_site_label_2
_geom_torsion_atom_site_label_3
_geom_torsion_atom_site_label_4
_geom_torsion
_geom_torsion_site_symmetry_1
_geom_torsion_site_symmetry_2
_geom_torsion_site_symmetry_3
_geom_torsion_site_symmetry_4
_geom_torsion_publ_flag
As1 C22 C23 C24 -174.3(3) . . . . ?
As1 C22 C27 C26 175.8(4) . . . . ?
As1 C28 C29 C30 -176.5(3) . . . . ?
As1 C28 C33 C32 176.2(3) . . . . ?
As1 C34 C35 C36 175.1(4) . . . . ?
As1 C34 C39 C38 -174.6(4) . . . . ?
As1 C40 C41 C42 -179.4(4) . . . . ?
As1 C40 C45 C44 179.1(4) . . . . ?
O1 C1 C2 O2 5.5(6) . . . . ?
O1 C1 C2 S2 -173.4(3) . . . . ?
S1 C1 C2 O2 -174.5(3) . . . . ?
S1 C1 C2 S2 6.6(4) . . . . ?
Ni1 S1 C1 O1 176.2(4) . . . . ?
Ni1 S1 C1 C2 -3.8(3) . . . . ?
Ni1 S2 C2 C1 -5.8(3) . . . . ?
Ni1 S2 C2 O2 175.3(4) . . . . ?
Ni1 S3 C3 O3 178.9(4) . . . . ?
Ni1 S3 C3 C4 -0.4(4) . . . . ?
Ni1 S4 C4 C3 -0.9(4) . . . . ?
Ni1 S4 C4 O4 -179.9(4) . . . . ?
As2 C46 C47 C48 -178.6(4) . . . . ?
As2 C46 C51 C50 178.7(4) . . . . ?
As2 C52 C53 C54 -179.5(3) . . . . ?
As2 C52 C57 C56 178.6(4) . . . . ?
As2 C58 C59 C60 -175.1(4) . . . . ?
As2 C58 C63 C62 175.5(3) . . . . ?
As2 C64 C65 C66 -177.4(3) . . . . ?
As2 C64 C69 C68 176.4(4) . . . . ?
Ni2 S5 C5 O5 -177.9(3) . . . . ?
Ni2 S5 C5 C6 2.4(3) . . . . ?
Ni2 S6 C6 C5 11.5(3) . . . . ?
Ni2 S6 C6 O6 -169.1(4) . . . . ?
As3 C70 C71 C72 179.6(3) . . . . ?
As3 C70 C75 C74 -178.0(3) . . . . ?
As3 C76 C77 C78 -178.1(4) . . . . ?
As3 C76 C81 C80 178.9(4) . . . . ?
As3 C82 C83 C84 176.1(4) . . . . ?
As3 C82 C87 C86 -175.9(3) . . . . ?
As3 C88 C89 C90 -176.8(4) . . . . ?
As3 C88 C93 C92 178.0(3) . . . . ?
O3 C3 C4 O4 0.6(7) . . . . ?
O3 C3 C4 S4 -178.5(4) . . . . ?
S3 C3 C4 O4 180.0(3) . . . . ?
S3 C3 C4 S4 0.9(5) . . . . ?
Ni3 S10 C10 C9 -7.1(3) . . . . ?
Ni3 S10 C10 O10 174.8(4) . . . . ?
As4 C94 C95 C96 178.8(3) . . . . ?
As4 C94 C99 C98 -178.2(4) . . . . ?
As4 C100 C101 C102 178.6(4) . . . . ?
As4 C100 C105 C104 -179.2(3) . . . . ?
As4 C106 C107 C108 -175.6(4) . . . . ?
As4 C106 C111 C110 175.5(6) . . . . ?
As4 C112 C113 C114 176.4(4) . . . . ?
As4 C112 C117 C116 -175.2(4) . . . . ?
O5 C5 C6 O6 -8.7(6) . . . . ?
O5 C5 C6 S6 170.8(3) . . . . ?
S5 C5 C6 O6 171.0(3) . . . . ?
S5 C5 C6 S6 -9.6(4) . . . . ?
As5 C118 C119 C120 -174.1(5) . . . . ?
As5 C118 C123 C122 175.2(5) . . . . ?
As5 C124 C125 C126 -176.5(4) . . . . ?
As5 C124 C129 C128 176.5(5) . . . . ?
As5 C130 C131 C132 175.4(5) . . . . ?
As5 C130 C135 C134 -177.5(4) . . . . ?
As5 C136 C137 C138 -178.6(8) . . . . ?
As5 C136 C141 C140 -177.4(7) . . . . ?
As6 C142 C143 C144 -179.2(3) . . . . ?
As6 C142 C147 C146 -178.7(4) . . . . ?
As6 C148 C149 C150 -176.7(3) . . . . ?
As6 C148 C153 C152 176.0(4) . . . . ?
As6 C154 C155 C156 177.4(3) . . . . ?
As6 C154 C159 C158 -177.1(3) . . . . ?
As6 C160 C161 C162 176.5(3) . . . . ?
As6 C160 C165 C164 -177.6(4) . . . . ?
S9 C9 C10 S10 10.7(4) . . . . ?
S9 C9 C10 O10 -171.0(3) . . . . ?
O9 C9 S9 Ni3 172.3(3) . . . . ?
O9 C9 C10 S10 -170.1(3) . . . . ?
O9 C9 C10 O10 8.1(6) . . . . ?
C8 C7 S7 Ni2 -13.3(3) . . . . ?
S8 C8 C7 S7 10.4(4) . . . . ?
S8 C8 C7 O7 -170.2(3) . . . . ?
O8 C8 S8 Ni2 178.8(3) . . . . ?
O8 C8 C7 S7 -170.3(3) . . . . ?
O8 C8 C7 O7 9.1(6) . . . . ?
C7 C8 S8 Ni2 -2.0(3) . . . . ?
O7 C7 S7 Ni2 167.3(3) . . . . ?
C10 C9 S9 Ni3 -8.6(3) . . . . ?
C11 C12 S12 Ni3 7.7(3) . . . . ?
S11 C11 C12 S12 -8.3(4) . . . . ?
S11 C11 C12 O12 171.4(3) . . . . ?
O11 C11 S11 Ni3 -176.4(4) . . . . ?
O11 C11 C12 S12 172.4(3) . . . . ?
O11 C11 C12 O12 -7.8(6) . . . . ?
C12 C11 S11 Ni3 4.4(3) . . . . ?
O12 C12 S12 Ni3 -172.1(3) . . . . ?
C22 C23 C24 C25 -1.0(7) . . . . ?
C23 C22 C27 C26 1.8(7) . . . . ?
C23 C24 C25 C26 0.6(8) . . . . ?
C24 C25 C26 C27 1.0(7) . . . . ?
C25 C26 C27 C22 -2.2(7) . . . . ?
C27 C22 C23 C24 -0.2(7) . . . . ?
C28 C29 C30 C31 0.2(6) . . . . ?
C29 C28 C33 C32 -1.3(6) . . . . ?
C31 C32 C33 C28 0.5(6) . . . . ?
C30 C31 C32 C33 0.7(6) . . . . ?
C32 C31 C30 C29 -1.0(7) . . . . ?
C33 C28 C29 C30 1.0(6) . . . . ?
C34 C39 C38 C37 -0.5(7) . . . . ?
C35 C34 C39 C38 0.9(7) . . . . ?
C35 C36 C37 C38 0.4(7) . . . . ?
C39 C34 C35 C36 -0.6(7) . . . . ?
C39 C38 C37 C36 -0.1(8) . . . . ?
C37 C36 C35 C34 -0.1(7) . . . . ?
C40 C41 C42 C43 0.7(7) . . . . ?
C41 C40 C45 C44 0.3(7) . . . . ?
C41 C42 C43 C44 -0.5(7) . . . . ?
C43 C44 C45 C40 -0.1(7) . . . . ?
C45 C40 C41 C42 -0.6(7) . . . . ?
C45 C44 C43 C42 0.2(8) . . . . ?
C46 C47 C48 C49 -1.0(7) . . . . ?
C47 C46 C51 C50 0.4(7) . . . . ?
C49 C50 C51 C46 0.7(7) . . . . ?
C48 C49 C50 C51 -2.0(8) . . . . ?
C50 C49 C48 C47 2.1(8) . . . . ?
C51 C46 C47 C48 -0.3(7) . . . . ?
C52 C57 C56 C55 0.0(7) . . . . ?
C54 C55 C56 C57 0.3(8) . . . . ?
C53 C52 C57 C56 0.5(7) . . . . ?
C53 C54 C55 C56 -1.1(8) . . . . ?
C55 C54 C53 C52 1.6(7) . . . . ?
C58 C59 C60 C61 -0.1(8) . . . . ?
C57 C52 C53 C54 -1.3(7) . . . . ?
C59 C58 C63 C62 0.1(7) . . . . ?
C59 C60 C61 C62 -0.7(8) . . . . ?
C60 C61 C62 C63 1.2(7) . . . . ?
C61 C62 C63 C58 -0.9(7) . . . . ?
C63 C58 C59 C60 0.4(7) . . . . ?
C64 C65 C66 C67 1.5(6) . . . . ?
C65 C64 C69 C68 0.2(7) . . . . ?
C65 C66 C67 C68 -0.8(7) . . . . ?
C66 C67 C68 C69 -0.2(7) . . . . ?
C67 C68 C69 C64 0.5(7) . . . . ?
C69 C64 C65 C66 -1.2(6) . . . . ?
C70 C71 C72 C73 -1.7(7) . . . . ?
C71 C70 C75 C74 -0.1(7) . . . . ?
C71 C72 C73 C74 0.1(7) . . . . ?
C72 C73 C74 C75 1.5(7) . . . . ?
C73 C74 C75 C70 -1.5(7) . . . . ?
C75 C70 C71 C72 1.7(6) . . . . ?
C76 C77 C78 C79 -1.1(8) . . . . ?
C77 C76 C81 C80 0.4(7) . . . . ?
C77 C78 C79 C80 1.0(8) . . . . ?
C78 C79 C80 C81 -0.2(8) . . . . ?
C79 C80 C81 C76 -0.5(7) . . . . ?
C81 C76 C77 C78 0.4(7) . . . . ?
C82 C83 C84 C85 -0.1(8) . . . . ?
C83 C82 C87 C86 0.0(7) . . . . ?
C83 C84 C85 C86 -0.3(8) . . . . ?
C84 C85 C86 C87 0.5(8) . . . . ?
C85 C86 C87 C82 -0.4(7) . . . . ?
C87 C82 C83 C84 0.2(7) . . . . ?
C88 C89 C90 C91 -1.2(7) . . . . ?
C89 C88 C93 C92 0.3(6) . . . . ?
C89 C90 C91 C92 0.3(7) . . . . ?
C90 C91 C92 C93 0.9(7) . . . . ?
C91 C92 C93 C88 -1.2(6) . . . . ?
C93 C88 C89 C90 0.9(7) . . . . ?
C94 C95 C96 C97 -0.7(7) . . . . ?
C95 C94 C99 C98 -1.3(7) . . . . ?
C95 C96 C97 C98 -1.0(7) . . . . ?
C96 C97 C98 C99 1.6(8) . . . . ?
C97 C98 C99 C94 -0.4(8) . . . . ?
C99 C94 C95 C96 1.9(7) . . . . ?
C100 C101 C102 C103 0.7(8) . . . . ?
C101 C100 C105 C104 0.2(7) . . . . ?
C101 C102 C103 C104 0.0(8) . . . . ?
C102 C103 C104 C105 -0.5(7) . . . . ?
C103 C104 C105 C100 0.5(7) . . . . ?
C105 C100 C101 C102 -0.7(7) . . . . ?
C106 C107 C108 C109 -0.2(8) . . . . ?
C107 C106 C111 C110 0.0(10) . . . . ?
C107 C108 C109 C110 0.9(9) . . . . ?
C108 C109 C110 C111 -1.1(11) . . . . ?
C109 C110 C111 C106 0.7(11) . . . . ?
C111 C106 C107 C108 -0.2(8) . . . . ?
C112 C113 C114 C115 -2.0(8) . . . . ?
C113 C112 C117 C116 -0.2(7) . . . . ?
C113 C114 C115 C116 1.6(8) . . . . ?
C114 C115 C116 C117 -0.4(9) . . . . ?
C115 C116 C117 C112 -0.3(8) . . . . ?
C117 C112 C113 C114 1.3(7) . . . . ?
C118 C119 C120 C121 0.4(10) . . . . ?
C119 C118 C123 C122 1.2(9) . . . . ?
C119 C120 C121 C122 -1.8(10) . . . . ?
C120 C121 C122 C123 3.0(10) . . . . ?
C121 C122 C123 C118 -2.7(10) . . . . ?
C123 C118 C119 C120 -0.1(9) . . . . ?
C124 C125 C126 C127 0.3(8) . . . . ?
C125 C124 C129 C128 -1.9(10) . . . . ?
C125 C126 C127 C128 -2.5(9) . . . . ?
C126 C127 C128 C129 2.5(10) . . . . ?
C127 C128 C129 C124 -0.3(11) . . . . ?
C129 C124 C125 C126 1.9(8) . . . . ?
C130 C131 C132 C133 2.4(10) . . . . ?
C131 C130 C135 C134 -1.2(7) . . . . ?
C131 C132 C133 C134 -1.6(10) . . . . ?
C132 C133 C134 C135 -0.6(10) . . . . ?
C133 C134 C135 C130 2.0(8) . . . . ?
C135 C130 C131 C132 -1.0(8) . . . . ?
C136 C137 C138 C139 -5.3(17) . . . . ?
C137 C136 C141 C140 1.7(13) . . . . ?
C137 C138 C139 C140 3.9(16) . . . . ?
C138 C139 C140 C141 0.2(15) . . . . ?
C139 C140 C141 C136 -3.0(16) . . . . ?
C141 C136 C137 C138 2.3(14) . . . . ?
C142 C143 C144 C145 -2.0(7) . . . . ?
C143 C142 C147 C146 1.2(7) . . . . ?
C143 C144 C145 C146 1.0(7) . . . . ?
C144 C145 C146 C147 1.0(8) . . . . ?
C145 C146 C147 C142 -2.1(8) . . . . ?
C147 C142 C143 C144 0.9(7) . . . . ?
C148 C149 C150 C151 1.2(7) . . . . ?
C149 C148 C153 C152 -0.4(7) . . . . ?
C149 C150 C151 C152 -1.7(8) . . . . ?
C150 C151 C152 C153 1.0(8) . . . . ?
C151 C152 C153 C148 0.0(8) . . . . ?
C153 C148 C149 C150 -0.2(7) . . . . ?
C154 C155 C156 C157 -0.3(7) . . . . ?
C155 C154 C159 C158 0.8(6) . . . . ?
C155 C156 C157 C158 0.8(7) . . . . ?
C156 C157 C158 C159 -0.4(7) . . . . ?
C157 C158 C159 C154 -0.4(7) . . . . ?
C159 C154 C155 C156 -0.5(6) . . . . ?
C160 C161 C162 C163 1.3(7) . . . . ?
C161 C160 C165 C164 -1.5(7) . . . . ?
C161 C162 C163 C164 -2.0(8) . . . . ?
C162 C163 C164 C165 0.9(7) . . . . ?
C163 C164 C165 C160 0.8(7) . . . . ?
C165 C160 C161 C162 0.5(7) . . . . ?

loop_
_twin_individual_id
_twin_individual_mass_fraction_refined
1 1(10)
2 0(10)
3 0.10(13)
4 0.15(13)
